data_4118481
loop_
_publ_author_name
'Moira Ciardi'
'Francesca Tancini'
'Guzm\'an Gil-Ram\'irez'
'Eduardo C. Escudero Ad\'an'
'Chiara Massera'
'Enrico Dalcanale'
'Pablo Ballester'

_publ_section_title
;
 Switching from Separated to Contact Ion-Pair Binding Modes with
 Diastereomeric Calix[4]pyrrole Bis-phosphonate Receptors
;
_journal_name_full 'Journal of the American Chemical Society'
_journal_page_first 13121
_journal_page_last 13132
_journal_paper_doi 10.1021/ja305684m
_journal_volume 134
_journal_year 2012
_chemical_formula_sum 'C67.88 H61.75 Cl4.75 N5 O6 P2'
_chemical_formula_weight 1273.80
_chemical_name_systematic
; 
 ? 
;
_space_group_IT_number 15
_symmetry_cell_setting monoclinic
_symmetry_space_group_name_Hall '-C 2yc'
_symmetry_space_group_name_H-M 'C 1 2/c 1'
_atom_sites_solution_hydrogens geom
_atom_sites_solution_primary direct
_atom_sites_solution_secondary difmap
_audit_creation_method SHELXL-97
_cell_angle_alpha 90.00
_cell_angle_beta 91.914(7)
_cell_angle_gamma 90.00
_cell_formula_units_Z 16
_cell_length_a 29.560(5)
_cell_length_b 29.302(4)
_cell_length_c 29.361(5)
_cell_measurement_reflns_used 9109
_cell_measurement_temperature 100(2)
_cell_measurement_theta_max 15.13
_cell_measurement_theta_min 2.19
_cell_volume 25417(7)
_computing_cell_refinement 'Bruker APEX2 v2011.4-0'
_computing_data_collection 'Bruker APEX2 v2011.4-0'
_computing_data_reduction 'Bruker SAINT V7.60A'
_computing_molecular_graphics 'Bruker SHELXTL'
_computing_publication_material 'Bruker SHELXTL'
_computing_structure_refinement 'SHELXS-97 (Sheldrick, 2008)'
_computing_structure_solution Sir2011
_diffrn_ambient_temperature 100(2)
_diffrn_detector_area_resol_mean 512
_diffrn_detector_type '4K CCD area detector APEX II'
_diffrn_measured_fraction_theta_full 0.985
_diffrn_measured_fraction_theta_max 0.985
_diffrn_measurement_device_type 'Kappa 4-axis goniometer bruker-nonius'
_diffrn_measurement_method
;
 Fullsphere data collection, phi and omega scans
;
_diffrn_measurement_specimen_support 'magnetic support whith MicroMount'
_diffrn_radiation_monochromator 'Multilayer Montel 200 mirrors'
_diffrn_radiation_type MoK\a
_diffrn_radiation_wavelength 0.71073
_diffrn_reflns_av_R_equivalents 0.0000
_diffrn_reflns_av_sigmaI/netI 0.3130
_diffrn_reflns_limit_h_max 27
_diffrn_reflns_limit_h_min -27
_diffrn_reflns_limit_k_max 26
_diffrn_reflns_limit_k_min -26
_diffrn_reflns_limit_l_max 26
_diffrn_reflns_limit_l_min -26
_diffrn_reflns_number 126551
_diffrn_reflns_theta_full 19.09
_diffrn_reflns_theta_max 19.09
_diffrn_reflns_theta_min 0.98
_diffrn_source 'rotating anode X-ray tube'
_diffrn_source_current 70
_diffrn_source_power 50
_diffrn_source_size '3 mm x 0.3 mm fine focus'
_diffrn_source_type 'Bruker-Nonius FR 591'
_exptl_absorpt_coefficient_mu 0.324
_exptl_absorpt_correction_T_max 0.9968
_exptl_absorpt_correction_T_min 0.9808
_exptl_absorpt_correction_type empirical
_exptl_absorpt_process_details
; 
 TWINABS Version 2008/0 Bruker-Nonius
 Blessing, Acta Cryst. (1995) A51 33-38
;
_exptl_crystal_colour colourless
_exptl_crystal_density_diffrn 1.331
_exptl_crystal_description plate
_exptl_crystal_F_000 10604
_exptl_crystal_size_max 0.06
_exptl_crystal_size_mid 0.06
_exptl_crystal_size_min 0.01
_refine_diff_density_max 0.908
_refine_diff_density_min -0.696
_refine_diff_density_rms 0.163
_refine_ls_extinction_method none
_refine_ls_goodness_of_fit_ref 1.048
_refine_ls_hydrogen_treatment noref
_refine_ls_matrix_type full
_refine_ls_number_parameters 1722
_refine_ls_number_reflns 53887
_refine_ls_number_restraints 2493
_refine_ls_restrained_S_all 1.029
_refine_ls_R_factor_all 0.2647
_refine_ls_R_factor_gt 0.1782
_refine_ls_shift/su_max 0.001
_refine_ls_shift/su_mean 0.000
_refine_ls_structure_factor_coef Fsqd
_refine_ls_weighting_details 'calc w=1/[\s^2^(Fo^2^)+(0.0217P)^2^+1102.3043P] where P=(Fo^2^+2Fc^2^)/3'
_refine_ls_weighting_scheme calc
_refine_ls_wR_factor_gt 0.3986
_refine_ls_wR_factor_ref 0.4560
_reflns_number_gt 27386
_reflns_number_total 53887
_reflns_threshold_expression >2sigma(I)
_cod_data_source_file ja305684m_si_004.cif
_cod_data_source_block 2poii_mepyrcl-05
_cod_original_cell_volume 25418(7)
_cod_database_code 4118481

loop_
_symmetry_equiv_pos_as_xyz
'x, y, z'
'-x, y, -z+1/2'
'x+1/2, y+1/2, z'
'-x+1/2, y+1/2, -z+1/2'
'-x, -y, -z'
'x, -y, z-1/2'
'-x+1/2, -y+1/2, -z'
'x+1/2, -y+1/2, z-1/2'

loop_
_atom_site_label
_atom_site_type_symbol
_atom_site_fract_x
_atom_site_fract_y
_atom_site_fract_z
_atom_site_U_iso_or_equiv
_atom_site_adp_type
_atom_site_occupancy
_atom_site_symmetry_multiplicity
_atom_site_calc_flag
_atom_site_refinement_flags
_atom_site_disorder_assembly
_atom_site_disorder_group
N1A N 0.2202(4) -0.0856(3) 0.9895(4) 0.0382(16) Uani 1 1 d U . .
H1AA H 0.2154 -0.0559 0.9903 0.046 Uiso 1 1 calc R . .
C1A C 0.2195(5) -0.1167(4) 1.0316(5) 0.0381(15) Uani 1 1 d U . .
C2A C 0.2293(4) -0.1590(4) 1.0110(5) 0.0394(18) Uani 1 1 d U . .
H2AA H 0.2335 -0.1866 1.0277 0.047 Uiso 1 1 calc R . .
C3A C 0.2321(4) -0.1560(4) 0.9625(5) 0.0382(18) Uani 1 1 d U . .
H3AA H 0.2355 -0.1806 0.9419 0.046 Uiso 1 1 calc R . .
C4A C 0.2290(5) -0.1087(4) 0.9514(5) 0.0387(15) Uani 1 1 d U . .
C5A C 0.2292(5) -0.0878(4) 0.9054(5) 0.0387(14) Uani 1 1 d U . .
C6A C 0.2683(5) -0.0499(4) 0.9053(5) 0.0387(15) Uani 1 1 d U . .
C7A C 0.3050(5) -0.0496(5) 0.9368(5) 0.0408(19) Uani 1 1 d U . .
H7AA H 0.3071 -0.0714 0.9607 0.049 Uiso 1 1 calc R . .
C8A C 0.3367(5) -0.0181(4) 0.9325(5) 0.0421(19) Uani 1 1 d U . .
H8AA H 0.3616 -0.0185 0.9539 0.051 Uiso 1 1 calc R . .
C9A C 0.3364(5) 0.0156(4) 0.8989(5) 0.0419(19) Uani 1 1 d U . .
H9AA H 0.3593 0.0383 0.8977 0.050 Uiso 1 1 calc R . .
C10A C 0.2996(5) 0.0136(5) 0.8667(5) 0.0419(16) Uani 1 1 d U . .
C11A C 0.2649(5) -0.0207(4) 0.8695(5) 0.0404(18) Uani 1 1 d U . .
H11A H 0.2409 -0.0227 0.8473 0.048 Uiso 1 1 calc R . .
C12A C 0.2395(5) -0.1230(4) 0.8688(5) 0.045(3) Uani 1 1 d U . .
H12A H 0.2410 -0.1077 0.8391 0.068 Uiso 1 1 calc R . .
H12B H 0.2155 -0.1461 0.8674 0.068 Uiso 1 1 calc R . .
H12C H 0.2686 -0.1376 0.8762 0.068 Uiso 1 1 calc R . .
N2A N 0.1735(4) -0.0221(3) 0.9135(4) 0.0349(17) Uani 1 1 d U . .
H2AB H 0.1885 -0.0066 0.9349 0.042 Uiso 1 1 calc R . .
C13A C 0.1864(5) -0.0640(4) 0.8956(5) 0.0385(15) Uani 1 1 d U . .
C14A C 0.1512(5) -0.0768(4) 0.8641(5) 0.0393(18) Uani 1 1 d U . .
H14A H 0.1507 -0.1035 0.8457 0.047 Uiso 1 1 calc R . .
C15A C 0.1167(5) -0.0427(4) 0.8645(5) 0.0403(18) Uani 1 1 d U . .
H15A H 0.0881 -0.0431 0.8489 0.048 Uiso 1 1 calc R . .
C16A C 0.1341(5) -0.0094(4) 0.8924(5) 0.0360(15) Uani 1 1 d U . .
C17A C 0.1131(5) 0.0421(4) 0.9031(5) 0.0350(13) Uani 1 1 d U . .
C18A C 0.1485(4) 0.0740(5) 0.9014(5) 0.0338(15) Uani 1 1 d U . .
C19A C 0.1809(4) 0.0704(4) 0.8671(5) 0.0346(17) Uani 1 1 d U . .
H19A H 0.1831 0.0436 0.8492 0.042 Uiso 1 1 calc R . .
C20A C 0.2094(5) 0.1075(4) 0.8603(5) 0.0371(16) Uani 1 1 d U . .
C21A C 0.2128(5) 0.1451(5) 0.8864(5) 0.0389(18) Uani 1 1 d U . .
H21A H 0.2344 0.1681 0.8803 0.047 Uiso 1 1 calc R . .
C22A C 0.1835(4) 0.1498(4) 0.9231(5) 0.0369(19) Uani 1 1 d U . .
H22A H 0.1858 0.1748 0.9436 0.044 Uiso 1 1 calc R . .
C23A C 0.1486(4) 0.1134(4) 0.9279(5) 0.0333(18) Uani 1 1 d U . .
H23A H 0.1258 0.1173 0.9496 0.040 Uiso 1 1 calc R . .
C24A C 0.0765(4) 0.0480(4) 0.8682(5) 0.045(3) Uani 1 1 d U . .
H24A H 0.0619 0.0777 0.8723 0.068 Uiso 1 1 calc R . .
H24B H 0.0541 0.0236 0.8713 0.068 Uiso 1 1 calc R . .
H24C H 0.0891 0.0466 0.8378 0.068 Uiso 1 1 calc R . .
C25A C 0.3167(5) 0.1090(6) 0.7778(4) 0.0459(14) Uani 0.50 1 d PGDU A 1
C26A C 0.3027(5) 0.1462(5) 0.7515(6) 0.0481(14) Uani 0.50 1 d PGU A 1
H26A H 0.2821 0.1677 0.7632 0.058 Uiso 0.50 1 calc PR A 1
C27A C 0.3190(6) 0.1519(5) 0.7080(5) 0.0490(15) Uani 0.50 1 d PGU A 1
H27A H 0.3095 0.1773 0.6900 0.059 Uiso 0.50 1 calc PR A 1
C28A C 0.3493(6) 0.1204(6) 0.6908(4) 0.0499(16) Uani 0.50 1 d PGU A 1
H28A H 0.3604 0.1243 0.6611 0.060 Uiso 0.50 1 calc PR A 1
C29A C 0.3632(5) 0.0833(5) 0.7172(6) 0.0498(17) Uani 0.50 1 d PGU A 1
H29A H 0.3838 0.0617 0.7054 0.060 Uiso 0.50 1 calc PR A 1
C30A C 0.3469(6) 0.0775(5) 0.7607(5) 0.0492(16) Uani 0.50 1 d PGU A 1
H30A H 0.3564 0.0521 0.7787 0.059 Uiso 0.50 1 calc PR A 1
C25' C 0.3055(6) 0.1166(6) 0.7750(5) 0.0456(14) Uani 0.50 1 d PGU A 2
C26' C 0.3301(6) 0.1569(5) 0.7729(5) 0.0458(15) Uani 0.50 1 d PGU A 2
H26' H 0.3342 0.1754 0.7993 0.055 Uiso 0.50 1 calc PR A 2
C27' C 0.3489(6) 0.1702(5) 0.7322(6) 0.0474(16) Uani 0.50 1 d PGU A 2
H27' H 0.3657 0.1978 0.7308 0.057 Uiso 0.50 1 calc PR A 2
C28' C 0.3430(6) 0.1432(6) 0.6936(5) 0.0481(16) Uani 0.50 1 d PGU A 2
H28' H 0.3559 0.1523 0.6657 0.058 Uiso 0.50 1 calc PR A 2
C29' C 0.3184(6) 0.1029(6) 0.6956(5) 0.0484(15) Uani 0.50 1 d PGU A 2
H29' H 0.3144 0.0844 0.6692 0.058 Uiso 0.50 1 calc PR A 2
C30' C 0.2996(6) 0.0896(5) 0.7363(6) 0.0468(15) Uani 0.50 1 d PGU A 2
H30' H 0.2828 0.0621 0.7377 0.056 Uiso 0.50 1 calc PR A 2
N3A N 0.1188(4) 0.0339(3) 0.9894(4) 0.0323(16) Uani 1 1 d U . .
H3AC H 0.1483 0.0297 0.9901 0.039 Uiso 1 1 calc R . .
C31A C 0.0908(5) 0.0393(4) 0.9521(5) 0.0347(15) Uani 1 1 d U . .
C32A C 0.0482(5) 0.0416(4) 0.9624(5) 0.0364(17) Uani 1 1 d U . .
H32A H 0.0224 0.0422 0.9422 0.044 Uiso 1 1 calc R . .
C33A C 0.0495(5) 0.0429(4) 1.0121(5) 0.0356(17) Uani 1 1 d U . .
H33A H 0.0241 0.0477 1.0306 0.043 Uiso 1 1 calc R . .
C34A C 0.0901(5) 0.0365(4) 1.0269(5) 0.0324(15) Uani 1 1 d U . .
C35A C 0.1088(4) 0.0328(4) 1.0744(5) 0.0346(13) Uani 1 1 d U . .
C36A C 0.1446(5) 0.0683(4) 1.0854(5) 0.0362(15) Uani 1 1 d U . .
C37A C 0.1453(5) 0.1087(4) 1.0608(5) 0.0385(18) Uani 1 1 d U . .
H37A H 0.1230 0.1148 1.0375 0.046 Uiso 1 1 calc R . .
C38A C 0.1798(5) 0.1400(5) 1.0711(5) 0.0402(19) Uani 1 1 d U . .
H38A H 0.1810 0.1671 1.0535 0.048 Uiso 1 1 calc R . .
C39A C 0.2128(5) 0.1337(4) 1.1061(5) 0.0421(19) Uani 1 1 d U . .
H39A H 0.2371 0.1545 1.1111 0.051 Uiso 1 1 calc R . .
C40A C 0.2075(5) 0.0946(5) 1.1334(5) 0.0402(16) Uani 1 1 d U . .
C41A C 0.1743(4) 0.0639(5) 1.1222(5) 0.0389(18) Uani 1 1 d U . .
H41A H 0.1715 0.0377 1.1410 0.047 Uiso 1 1 calc R . .
C42A C 0.0703(4) 0.0436(4) 1.1076(5) 0.039(3) Uani 1 1 d U . .
H42A H 0.0812 0.0383 1.1391 0.058 Uiso 1 1 calc R . .
H42B H 0.0443 0.0238 1.1006 0.058 Uiso 1 1 calc R . .
H42C H 0.0611 0.0756 1.1041 0.058 Uiso 1 1 calc R . .
N4A N 0.1643(4) -0.0320(3) 1.0687(4) 0.0330(17) Uani 1 1 d U . .
H4AA H 0.1811 -0.0173 1.0493 0.040 Uiso 1 1 calc R . .
C43A C 0.1269(5) -0.0143(4) 1.0855(5) 0.0345(15) Uani 1 1 d U . .
C44A C 0.1083(5) -0.0494(4) 1.1091(5) 0.0387(18) Uani 1 1 d U . .
H44A H 0.0804 -0.0490 1.1242 0.046 Uiso 1 1 calc R . .
C45A C 0.1391(4) -0.0870(4) 1.1065(5) 0.0382(18) Uani 1 1 d U . .
H45A H 0.1341 -0.1163 1.1192 0.046 Uiso 1 1 calc R . .
C46A C 0.1747(5) -0.0756(4) 1.0843(5) 0.0343(15) Uani 1 1 d U . .
C47A C 0.2171(5) -0.0983(4) 1.0755(5) 0.0356(14) Uani 1 1 d U . .
C48A C 0.2559(5) -0.0691(4) 1.0886(5) 0.0344(15) Uani 1 1 d U . .
C49A C 0.2539(5) -0.0378(4) 1.1234(4) 0.0354(17) Uani 1 1 d U . .
H49A H 0.2270 -0.0359 1.1401 0.042 Uiso 1 1 calc R . .
C50A C 0.2908(5) -0.0079(4) 1.1355(5) 0.0355(16) Uani 1 1 d U . .
C51A C 0.3286(5) -0.0136(4) 1.1123(4) 0.0362(18) Uani 1 1 d U . .
H51A H 0.3545 0.0035 1.1219 0.043 Uiso 1 1 calc R . .
C52A C 0.3325(5) -0.0414(4) 1.0768(5) 0.0363(19) Uani 1 1 d U . .
H52A H 0.3588 -0.0404 1.0590 0.044 Uiso 1 1 calc R . .
C53A C 0.2975(4) -0.0722(4) 1.0660(5) 0.0357(18) Uani 1 1 d U . .
H53A H 0.3015 -0.0950 1.0435 0.043 Uiso 1 1 calc R . .
C54A C 0.2183(5) -0.1421(4) 1.1077(5) 0.043(3) Uani 1 1 d U . .
H54A H 0.1885 -0.1569 1.1065 0.064 Uiso 1 1 calc R . .
H54B H 0.2258 -0.1328 1.1391 0.064 Uiso 1 1 calc R . .
H54C H 0.2412 -0.1636 1.0973 0.064 Uiso 1 1 calc R . .
C55A C 0.3081(6) 0.0924(6) 1.2219(5) 0.0417(13) Uani 0.50 1 d PGU B 1
C56A C 0.3257(6) 0.0580(5) 1.2498(6) 0.0423(14) Uani 0.50 1 d PGU B 1
H56A H 0.3248 0.0272 1.2397 0.051 Uiso 0.50 1 calc PR B 1
C57A C 0.3445(6) 0.0686(5) 1.2925(6) 0.0428(15) Uani 0.50 1 d PGU B 1
H57A H 0.3565 0.0451 1.3116 0.051 Uiso 0.50 1 calc PR B 1
C58A C 0.3457(6) 0.1137(6) 1.3073(5) 0.0434(16) Uani 0.50 1 d PGU B 1
H58A H 0.3586 0.1209 1.3365 0.052 Uiso 0.50 1 calc PR B 1
C59A C 0.3281(6) 0.1481(5) 1.2794(6) 0.0434(16) Uani 0.50 1 d PGU B 1
H59A H 0.3290 0.1789 1.2895 0.052 Uiso 0.50 1 calc PR B 1
C60A C 0.3093(6) 0.1375(5) 1.2367(6) 0.0424(14) Uani 0.50 1 d PGU B 1
H60A H 0.2973 0.1610 1.2176 0.051 Uiso 0.50 1 calc PR B 1
C55' C 0.3130(6) 0.0909(6) 1.2215(6) 0.0417(13) Uani 0.50 1 d PGU B 2
C56' C 0.3121(6) 0.0657(5) 1.2616(7) 0.0424(14) Uani 0.50 1 d PGU B 2
H56' H 0.2977 0.0367 1.2618 0.051 Uiso 0.50 1 calc PR B 2
C57' C 0.3321(6) 0.0831(6) 1.3014(6) 0.0427(15) Uani 0.50 1 d PGU B 2
H57' H 0.3315 0.0659 1.3288 0.051 Uiso 0.50 1 calc PR B 2
C58' C 0.3531(6) 0.1255(6) 1.3012(6) 0.0437(16) Uani 0.50 1 d PGU B 2
H58' H 0.3668 0.1374 1.3284 0.052 Uiso 0.50 1 calc PR B 2
C59' C 0.3540(6) 0.1507(5) 1.2611(7) 0.0436(16) Uani 0.50 1 d PGU B 2
H59' H 0.3683 0.1797 1.2609 0.052 Uiso 0.50 1 calc PR B 2
C60' C 0.3339(6) 0.1333(6) 1.2212(6) 0.0430(15) Uani 0.50 1 d PGU B 2
H60' H 0.3346 0.1505 1.1938 0.052 Uiso 0.50 1 calc PR B 2
O1A O 0.2982(3) 0.0421(3) 0.8283(3) 0.0423(15) Uani 1 1 d U A .
O2A O 0.2381(3) 0.1031(3) 0.8237(3) 0.0390(14) Uani 1 1 d U A .
O3A O 0.3131(3) 0.1193(3) 0.8719(3) 0.050(2) Uani 1 1 d U A .
O4A O 0.2369(3) 0.0903(3) 1.1709(3) 0.0397(14) Uani 1 1 d U B .
O5A O 0.2857(3) 0.0203(3) 1.1726(3) 0.0392(14) Uani 1 1 d U B .
O6A O 0.3097(3) 0.0922(3) 1.1291(3) 0.043(2) Uani 1 1 d U B .
P1A P 0.29220(14) 0.09595(13) 0.82978(14) 0.0420(9) Uani 1 1 d DU . .
P2A P 0.28742(14) 0.07555(13) 1.16792(14) 0.0406(9) Uani 1 1 d U . .
N1B N 0.5848(4) 0.7818(3) 0.0042(4) 0.0383(16) Uani 1 1 d U . .
H1BA H 0.5551 0.7835 0.0012 0.046 Uiso 1 1 calc R . .
C1B C 0.6110(5) 0.7754(4) 0.0442(5) 0.0384(15) Uani 1 1 d U . .
C2B C 0.6540(5) 0.7746(4) 0.0314(5) 0.0387(18) Uani 1 1 d U . .
H2BA H 0.6794 0.7708 0.0518 0.046 Uiso 1 1 calc R . .
C3B C 0.6569(5) 0.7800(4) -0.0150(5) 0.0388(18) Uani 1 1 d U . .
H3BA H 0.6835 0.7802 -0.0322 0.047 Uiso 1 1 calc R . .
C4B C 0.6162(5) 0.7849(4) -0.0299(5) 0.0398(15) Uani 1 1 d U . .
C5B C 0.5955(5) 0.7917(4) -0.0810(5) 0.0380(13) Uani 1 1 d U . .
C6B C 0.5628(5) 0.7475(4) -0.0924(5) 0.0346(15) Uani 1 1 d U . .
C7B C 0.5723(4) 0.7085(4) -0.0700(5) 0.0333(18) Uani 1 1 d U . .
H7BA H 0.5959 0.7071 -0.0473 0.040 Uiso 1 1 calc R . .
C8B C 0.5463(4) 0.6701(4) -0.0813(4) 0.0336(19) Uani 1 1 d U . .
H8BA H 0.5516 0.6422 -0.0655 0.040 Uiso 1 1 calc R . .
C9B C 0.5137(5) 0.6724(4) -0.1145(4) 0.0349(19) Uani 1 1 d U . .
H9BA H 0.4976 0.6456 -0.1236 0.042 Uiso 1 1 calc R . .
C10B C 0.5035(5) 0.7144(4) -0.1358(5) 0.0334(16) Uani 1 1 d U . .
C11B C 0.5289(4) 0.7514(4) -0.1258(5) 0.0324(18) Uani 1 1 d U . .
H11B H 0.5237 0.7795 -0.1412 0.039 Uiso 1 1 calc R . .
C12B C 0.6365(4) 0.7873(4) -0.1132(5) 0.039(3) Uani 1 1 d U . .
H12D H 0.6306 0.8056 -0.1407 0.059 Uiso 1 1 calc R . .
H12E H 0.6405 0.7553 -0.1217 0.059 Uiso 1 1 calc R . .
H12F H 0.6641 0.7984 -0.0973 0.059 Uiso 1 1 calc R . .
N2B N 0.5272(4) 0.8414(3) -0.0741(4) 0.0388(17) Uani 1 1 d U . .
H2BB H 0.5136 0.8239 -0.0543 0.047 Uiso 1 1 calc R . .
C13B C 0.5688(5) 0.8322(4) -0.0903(5) 0.0400(16) Uani 1 1 d U . .
C14B C 0.5800(5) 0.8701(4) -0.1184(5) 0.0415(18) Uani 1 1 d U . .
H14B H 0.6082 0.8750 -0.1321 0.050 Uiso 1 1 calc R . .
C15B C 0.5406(4) 0.9001(4) -0.1224(5) 0.0410(18) Uani 1 1 d U . .
H15B H 0.5366 0.9265 -0.1408 0.049 Uiso 1 1 calc R . .
C16B C 0.5090(5) 0.8798(4) -0.0914(5) 0.0391(16) Uani 1 1 d U . .
C17B C 0.4624(5) 0.8973(4) -0.0811(5) 0.0379(14) Uani 1 1 d U . .
C18B C 0.4285(5) 0.8597(4) -0.0878(5) 0.0355(15) Uani 1 1 d U . .
C19B C 0.4311(5) 0.8271(4) -0.1242(5) 0.0362(18) Uani 1 1 d U . .
H19B H 0.4558 0.8284 -0.1439 0.043 Uiso 1 1 calc R . .
C20B C 0.3994(5) 0.7951(4) -0.1308(5) 0.0362(16) Uani 1 1 d U . .
C21B C 0.3586(5) 0.7942(4) -0.1081(5) 0.0400(19) Uani 1 1 d U . .
H21B H 0.3345 0.7741 -0.1163 0.048 Uiso 1 1 calc R . .
C22B C 0.3563(5) 0.8254(4) -0.0719(5) 0.0384(19) Uani 1 1 d U . .
H22B H 0.3307 0.8254 -0.0533 0.046 Uiso 1 1 calc R . .
C23B C 0.3895(5) 0.8550(4) -0.0636(5) 0.0361(19) Uani 1 1 d U . .
H23B H 0.3862 0.8750 -0.0385 0.043 Uiso 1 1 calc R . .
C24B C 0.4478(5) 0.9354(4) -0.1135(5) 0.047(3) Uani 1 1 d U . .
H24D H 0.4667 0.9624 -0.1076 0.071 Uiso 1 1 calc R . .
H24E H 0.4160 0.9431 -0.1087 0.071 Uiso 1 1 calc R . .
H24F H 0.4512 0.9253 -0.1450 0.071 Uiso 1 1 calc R . .
C25B C 0.4024(6) 0.6918(6) -0.2196(6) 0.0321(13) Uani 0.50 1 d PGU C 1
C26B C 0.4061(6) 0.7192(5) -0.2579(7) 0.0323(14) Uani 0.50 1 d PGU C 1
H26B H 0.4170 0.7495 -0.2549 0.039 Uiso 0.50 1 calc PR C 1
C27B C 0.3938(6) 0.7021(6) -0.3008(6) 0.0329(14) Uani 0.50 1 d PGU C 1
H27B H 0.3964 0.7208 -0.3270 0.040 Uiso 0.50 1 calc PR C 1
C28B C 0.3779(6) 0.6577(6) -0.3053(6) 0.0334(14) Uani 0.50 1 d PGU C 1
H28B H 0.3695 0.6460 -0.3345 0.040 Uiso 0.50 1 calc PR C 1
C29B C 0.3741(6) 0.6303(5) -0.2669(7) 0.0337(14) Uani 0.50 1 d PGU C 1
H29B H 0.3632 0.5999 -0.2700 0.040 Uiso 0.50 1 calc PR C 1
C30B C 0.3864(6) 0.6473(6) -0.2241(6) 0.0330(14) Uani 0.50 1 d PGU C 1
H30B H 0.3838 0.6286 -0.1979 0.040 Uiso 0.50 1 calc PR C 1
C25" C 0.4001(6) 0.6952(6) -0.2201(6) 0.0320(13) Uani 0.50 1 d PGU C 2
C26" C 0.4168(6) 0.7107(6) -0.2610(7) 0.0321(14) Uani 0.50 1 d PGU C 2
H26" H 0.4365 0.7363 -0.2612 0.038 Uiso 0.50 1 calc PR C 2
C27" C 0.4047(7) 0.6887(6) -0.3015(6) 0.0331(14) Uani 0.50 1 d PGU C 2
H27" H 0.4161 0.6993 -0.3295 0.040 Uiso 0.50 1 calc PR C 2
C28" C 0.3758(7) 0.6512(6) -0.3012(6) 0.0335(14) Uani 0.50 1 d PGU C 2
H28" H 0.3676 0.6362 -0.3289 0.040 Uiso 0.50 1 calc PR C 2
C29" C 0.3591(6) 0.6357(6) -0.2603(7) 0.0343(14) Uani 0.50 1 d PGU C 2
H29" H 0.3394 0.6101 -0.2601 0.041 Uiso 0.50 1 calc PR C 2
C30" C 0.3712(6) 0.6577(6) -0.2197(6) 0.0333(14) Uani 0.50 1 d PGU C 2
H30" H 0.3598 0.6471 -0.1918 0.040 Uiso 0.50 1 calc PR C 2
N3B N 0.4652(3) 0.8854(3) 0.0060(4) 0.0337(16) Uani 1 1 d U . .
H3BB H 0.4699 0.8559 0.0034 0.040 Uiso 1 1 calc R . .
C31B C 0.4604(5) 0.9140(4) -0.0312(5) 0.0374(15) Uani 1 1 d U . .
C32B C 0.4571(4) 0.9584(4) -0.0141(5) 0.0371(18) Uani 1 1 d U . .
H32B H 0.4550 0.9858 -0.0312 0.045 Uiso 1 1 calc R . .
C33B C 0.4574(4) 0.9540(4) 0.0331(5) 0.0362(18) Uani 1 1 d U . .
H33B H 0.4549 0.9785 0.0541 0.043 Uiso 1 1 calc R . .
C34B C 0.4621(5) 0.9056(4) 0.0453(5) 0.0368(15) Uani 1 1 d U . .
C35B C 0.4648(5) 0.8862(4) 0.0895(5) 0.0353(13) Uani 1 1 d U . .
C36B C 0.4314(5) 0.8457(4) 0.0948(5) 0.0386(15) Uani 1 1 d U . .
C37B C 0.4325(5) 0.8156(4) 0.1286(5) 0.0380(18) Uani 1 1 d U . .
H37B H 0.4565 0.8177 0.1508 0.046 Uiso 1 1 calc R . .
C38B C 0.4013(5) 0.7816(5) 0.1335(5) 0.0406(16) Uani 1 1 d U . .
C39B C 0.3599(5) 0.7829(5) 0.1047(5) 0.0438(19) Uani 1 1 d U . .
H39B H 0.3368 0.7607 0.1080 0.053 Uiso 1 1 calc R . .
C40B C 0.3553(5) 0.8180(4) 0.0719(5) 0.0429(19) Uani 1 1 d U . .
H40A H 0.3285 0.8201 0.0532 0.051 Uiso 1 1 calc R . .
C41B C 0.3880(5) 0.8477(5) 0.0672(5) 0.0403(19) Uani 1 1 d U . .
H41B H 0.3840 0.8714 0.0453 0.048 Uiso 1 1 calc R . .
C42B C 0.4532(4) 0.9226(4) 0.1265(5) 0.045(3) Uani 1 1 d U . .
H42D H 0.4747 0.9480 0.1252 0.067 Uiso 1 1 calc R . .
H42E H 0.4553 0.9085 0.1568 0.067 Uiso 1 1 calc R . .
H42F H 0.4224 0.9340 0.1206 0.067 Uiso 1 1 calc R . .
N4B N 0.5244(4) 0.8272(3) 0.0829(4) 0.0354(17) Uani 1 1 d U . .
H4BA H 0.5095 0.8128 0.0608 0.042 Uiso 1 1 calc R . .
C43B C 0.5098(5) 0.8658(4) 0.1044(5) 0.0368(15) Uani 1 1 d U . .
C44B C 0.5435(4) 0.8812(4) 0.1342(5) 0.0370(18) Uani 1 1 d U . .
H44B H 0.5433 0.9086 0.1516 0.044 Uiso 1 1 calc R . .
C45B C 0.5786(5) 0.8479(4) 0.1337(5) 0.0379(18) Uani 1 1 d U . .
H45B H 0.6058 0.8482 0.1519 0.045 Uiso 1 1 calc R . .
C46B C 0.5657(5) 0.8143(4) 0.1012(5) 0.0369(16) Uani 1 1 d U . .
C47B C 0.5873(5) 0.7685(4) 0.0916(5) 0.0365(14) Uani 1 1 d U . .
C48B C 0.5532(5) 0.7318(4) 0.0896(5) 0.0362(15) Uani 1 1 d U . .
C49B C 0.5244(4) 0.7305(4) 0.1260(5) 0.0358(17) Uani 1 1 d U . .
H49B H 0.5253 0.7545 0.1478 0.043 Uiso 1 1 calc R . .
C50B C 0.4947(5) 0.6951(4) 0.1308(5) 0.0370(15) Uani 1 1 d U . .
C51B C 0.4927(5) 0.6601(4) 0.0968(5) 0.0374(18) Uani 1 1 d U . .
H51B H 0.4707 0.6366 0.0983 0.045 Uiso 1 1 calc R . .
C52B C 0.5226(4) 0.6603(4) 0.0619(5) 0.0380(19) Uani 1 1 d U . .
H52B H 0.5216 0.6365 0.0400 0.046 Uiso 1 1 calc R . .
C53B C 0.5547(5) 0.6953(4) 0.0583(5) 0.0357(19) Uani 1 1 d U . .
H53B H 0.5768 0.6945 0.0355 0.043 Uiso 1 1 calc R . .
C54B C 0.6278(4) 0.7593(4) 0.1269(5) 0.039(3) Uani 1 1 d U . .
H54D H 0.6159 0.7554 0.1574 0.059 Uiso 1 1 calc R . .
H54E H 0.6487 0.7853 0.1269 0.059 Uiso 1 1 calc R . .
H54F H 0.6438 0.7316 0.1182 0.059 Uiso 1 1 calc R . .
C55B C 0.4017(7) 0.6781(7) 0.2218(6) 0.0419(13) Uani 0.50 1 d PGU D 1
C56B C 0.4353(6) 0.6617(7) 0.2517(7) 0.0435(14) Uani 0.50 1 d PGU D 1
H56B H 0.4660 0.6619 0.2431 0.052 Uiso 0.50 1 calc PR D 1
C57B C 0.4241(6) 0.6449(6) 0.2941(7) 0.0434(15) Uani 0.50 1 d PGU D 1
H57B H 0.4471 0.6337 0.3145 0.052 Uiso 0.50 1 calc PR D 1
C58B C 0.3792(6) 0.6446(7) 0.3067(6) 0.0431(16) Uani 0.50 1 d PGU D 1
H58B H 0.3715 0.6331 0.3357 0.052 Uiso 0.50 1 calc PR D 1
C59B C 0.3455(5) 0.6610(8) 0.2768(7) 0.0431(14) Uani 0.50 1 d PGU D 1
H59B H 0.3148 0.6608 0.2854 0.052 Uiso 0.50 1 calc PR D 1
C60B C 0.3568(6) 0.6778(8) 0.2344(7) 0.0425(14) Uani 0.50 1 d PGU D 1
H60B H 0.3338 0.6890 0.2140 0.051 Uiso 0.50 1 calc PR D 1
C55" C 0.3947(7) 0.6818(8) 0.2184(6) 0.0421(13) Uani 0.50 1 d PGU D 2
C56" C 0.4242(5) 0.6706(7) 0.2545(7) 0.0433(14) Uani 0.50 1 d PGU D 2
H56" H 0.4560 0.6715 0.2506 0.052 Uiso 0.50 1 calc PR D 2
C57" C 0.4073(6) 0.6581(6) 0.2963(6) 0.0433(15) Uani 0.50 1 d PGU D 2
H57" H 0.4274 0.6504 0.3210 0.052 Uiso 0.50 1 calc PR D 2
C58" C 0.3608(7) 0.6568(7) 0.3020(6) 0.0436(16) Uani 0.50 1 d PGU D 2
H58" H 0.3492 0.6483 0.3305 0.052 Uiso 0.50 1 calc PR D 2
C59" C 0.3313(5) 0.6681(8) 0.2659(7) 0.0434(15) Uani 0.50 1 d PGU D 2
H59" H 0.2995 0.6672 0.2697 0.052 Uiso 0.50 1 calc PR D 2
C60" C 0.3482(7) 0.6806(8) 0.2241(6) 0.0423(14) Uani 0.50 1 d PGU D 2
H60" H 0.3281 0.6882 0.1994 0.051 Uiso 0.50 1 calc PR D 2
O1B O 0.4725(3) 0.7188(3) -0.1724(3) 0.0335(14) Uani 1 1 d U C .
O2B O 0.4033(3) 0.7680(3) -0.1703(3) 0.0375(14) Uani 1 1 d U C .
O3B O 0.4036(3) 0.6930(3) -0.1271(3) 0.042(2) Uani 1 1 d U C .
O4B O 0.4059(3) 0.7544(3) 0.1709(3) 0.0424(15) Uani 1 1 d U D .
O5B O 0.4682(3) 0.6933(3) 0.1658(3) 0.0378(14) Uani 1 1 d U D .
O6B O 0.3867(3) 0.6816(3) 0.1252(3) 0.049(2) Uani 1 1 d U D .
P1B P 0.41945(14) 0.71570(12) -0.16668(13) 0.0361(9) Uani 1 1 d U . .
P2B P 0.41310(14) 0.69882(12) 0.16378(14) 0.0407(9) Uani 1 1 d U . .
N1D N 0.1015(4) 0.8308(4) 0.9973(4) 0.0463(19) Uani 1 1 d U . .
C1D C 0.0697(5) 0.8383(5) 1.0271(5) 0.049(2) Uani 1 1 d U . .
H1DA H 0.0586 0.8144 1.0455 0.059 Uiso 1 1 calc R . .
C2D C 0.0532(5) 0.8827(5) 1.0304(5) 0.049(2) Uani 1 1 d U . .
H2DA H 0.0303 0.8895 1.0513 0.058 Uiso 1 1 calc R . .
C3D C 0.0706(5) 0.9177(5) 1.0026(5) 0.047(2) Uani 1 1 d U . .
H3DA H 0.0580 0.9475 1.0037 0.057 Uiso 1 1 calc R . .
C4D C 0.1025(5) 0.9096(5) 0.9766(5) 0.048(2) Uani 1 1 d U . .
H4DA H 0.1156 0.9337 0.9598 0.057 Uiso 1 1 calc R . .
C5D C 0.1194(5) 0.8627(5) 0.9723(5) 0.050(2) Uani 1 1 d U . .
H5DA H 0.1427 0.8557 0.9519 0.060 Uiso 1 1 calc R . .
C6D C 0.1229(5) 0.7844(5) 0.9948(5) 0.058(3) Uani 1 1 d U . .
H6DA H 0.1346 0.7798 0.9643 0.087 Uiso 1 1 calc R . .
H6DB H 0.1003 0.7610 1.0009 0.087 Uiso 1 1 calc R . .
H6DC H 0.1479 0.7823 1.0175 0.087 Uiso 1 1 calc R . .
N1E N 0.1702(4) 0.3960(4) 0.0081(4) 0.0413(18) Uani 1 1 d U . .
C1E C 0.1382(5) 0.3859(5) 0.0340(5) 0.044(2) Uani 1 1 d U . .
H1EA H 0.1446 0.3667 0.0594 0.053 Uiso 1 1 calc R . .
C2E C 0.0925(5) 0.4022(5) 0.0265(5) 0.046(2) Uani 1 1 d U . .
H2EA H 0.0692 0.3964 0.0473 0.056 Uiso 1 1 calc R . .
C3E C 0.0853(5) 0.4264(5) -0.0122(5) 0.048(2) Uani 1 1 d U . .
H3EA H 0.0561 0.4381 -0.0202 0.058 Uiso 1 1 calc R . .
C4E C 0.1188(5) 0.4333(5) -0.0379(5) 0.049(2) Uani 1 1 d U . .
H4EA H 0.1126 0.4487 -0.0659 0.058 Uiso 1 1 calc R . .
C5E C 0.1622(5) 0.4207(5) -0.0290(5) 0.046(2) Uani 1 1 d U . .
H5EA H 0.1859 0.4291 -0.0485 0.055 Uiso 1 1 calc R . .
C6E C 0.2148(4) 0.3832(4) 0.0237(4) 0.039(3) Uani 1 1 d U . .
H6EA H 0.2340 0.3790 -0.0026 0.058 Uiso 1 1 calc R . .
H6EB H 0.2133 0.3546 0.0408 0.058 Uiso 1 1 calc R . .
H6EC H 0.2276 0.4072 0.0434 0.058 Uiso 1 1 calc R . .
Cl1A Cl 0.22498(12) 0.02285(11) 0.99919(11) 0.0345(10) Uani 1 1 d . . .
Cl1B Cl 0.47788(11) 0.77651(11) 0.99688(12) 0.0344(10) Uani 1 1 d . . .
C1P C 0.7274(10) 0.2844(8) 0.2554(6) 0.076(7) Uani 0.50 1 d PDU . .
H1P1 H 0.7444 0.3135 0.2557 0.092 Uiso 0.50 1 calc PR . .
H1P2 H 0.6949 0.2919 0.2573 0.092 Uiso 0.50 1 calc PR . .
Cl1P Cl 0.7360(3) 0.2566(3) 0.2034(3) 0.068(3) Uani 0.50 1 d PD . .
Cl2P Cl 0.7440(3) 0.2527(2) 0.3031(3) 0.064(3) Uani 0.50 1 d PD . .
C1R C 0.1639(4) 0.0353(5) 0.2510(6) 0.081(5) Uani 1 1 d DU . .
H1R1 H 0.1714 0.0605 0.2301 0.097 Uiso 1 1 calc R . .
H1R2 H 0.1607 0.0478 0.2821 0.097 Uiso 1 1 calc R . .
Cl1R Cl 0.1129(2) 0.0065(3) 0.2318(2) 0.165(3) Uani 1 1 d D . .
Cl2R Cl 0.20480(19) -0.00696(17) 0.25057(18) 0.0975(18) Uani 1 1 d D . .
C1T C 0.0366(6) 0.3283(5) 0.2468(8) 0.023(6) Uani 0.50 1 d PDU . .
H1T1 H 0.0527 0.3283 0.2178 0.028 Uiso 0.50 1 calc PR . .
H1T2 H 0.0592 0.3283 0.2725 0.028 Uiso 0.50 1 calc PR . .
Cl1T Cl 0.0000 0.2800(3) 0.2500 0.115(3) Uani 1 2 d SDU . .
Cl2T Cl 0.0000 0.3777(3) 0.2500 0.153(4) Uani 1 2 d SDU . .
C1S C 0.0000 0.8831(6) 0.2500 0.068(5) Uani 1 2 d SDU . .
H1SA H 0.0240 0.8640 0.2618 0.082 Uiso 0.50 1 d PR . .
H1SB H -0.0240 0.8640 0.2383 0.082 Uiso 0.50 1 d PR . .
Cl1S Cl 0.02138(19) 0.91844(17) 0.20633(16) 0.0979(18) Uani 1 1 d D . .
C1Q C 0.0000 0.9644(9) 0.7500 0.052(8) Uani 0.50 2 d SPDU . .
H1QA H 0.0260 0.9836 0.7468 0.062 Uiso 0.25 1 d PR . .
H1QB H -0.0260 0.9836 0.7532 0.062 Uiso 0.25 1 d PR . .
Cl1Q Cl 0.0080(3) 0.9302(3) 0.7989(3) 0.071(3) Uani 0.50 1 d PD . .
C1U C 0.4552(7) 0.9932(11) 0.7528(6) 0.072(2) Uani 0.50 1 d PD E 1
H1UA H 0.4808 1.0136 0.7457 0.087 Uiso 0.50 1 calc PR E 1
H1UB H 0.4674 0.9639 0.7646 0.087 Uiso 0.50 1 calc PR E 1
Cl1U Cl 0.4203(3) 0.9846(3) 0.7049(3) 0.072(2) Uani 0.50 1 d PD E 1
Cl2U Cl 0.4180(3) 1.0201(3) 0.7940(3) 0.072(2) Uani 0.50 1 d PD E 1
C1V C 0.5227(15) 0.8646(12) 0.775(3) 0.128(4) Uani 0.20 1 d PDU . 2
H1VB H 0.5485 0.8625 0.7564 0.153 Uiso 0.20 1 d PR . 2
H1VC H 0.5315 0.8628 0.8070 0.153 Uiso 0.20 1 d PR . 2
Cl1V Cl 0.4728(10) 0.8388(12) 0.7521(11) 0.128(4) Uani 0.20 1 d PDU . 2
Cl2V Cl 0.4880(11) 0.9119(9) 0.7556(14) 0.128(4) Uani 0.20 1 d PDU . 2
C1V' C 0.5000 0.8734(6) 0.7500 0.074(7) Uani 0.60 2 d SPDU . 1
H1VA H 0.5171 0.8858 0.7755 0.089 Uiso 0.30 1 d PR . 1
H1VD H 0.5109 0.8858 0.7221 0.089 Uiso 0.30 1 d PR . 1
Cl1' Cl 0.4408(4) 0.8807(6) 0.7566(6) 0.093(5) Uani 0.30 1 d PDU F 1
Cl2' Cl 0.5000 0.8131(3) 0.7500 0.088(4) Uani 0.30 1 d PD G 1

loop_
_atom_site_aniso_label
_atom_site_aniso_U_11
_atom_site_aniso_U_22
_atom_site_aniso_U_33
_atom_site_aniso_U_23
_atom_site_aniso_U_13
_atom_site_aniso_U_12
N1A 0.055(4) 0.021(3) 0.038(3) 0.002(3) -0.005(3) 0.002(3)
C1A 0.052(3) 0.024(3) 0.039(2) 0.002(2) -0.002(3) -0.003(3)
C2A 0.057(4) 0.020(3) 0.040(3) 0.002(3) -0.007(4) -0.007(4)
C3A 0.055(4) 0.020(3) 0.039(3) -0.001(3) -0.007(4) -0.008(4)
C4A 0.053(3) 0.025(3) 0.038(3) 0.003(2) -0.007(3) 0.001(3)
C5A 0.051(3) 0.028(3) 0.036(3) 0.002(2) -0.006(3) -0.001(2)
C6A 0.049(3) 0.029(3) 0.038(3) 0.001(3) -0.006(3) 0.002(3)
C7A 0.045(4) 0.032(4) 0.044(4) 0.001(3) -0.007(3) 0.002(3)
C8A 0.043(4) 0.035(4) 0.048(4) 0.003(3) -0.003(3) 0.003(3)
C9A 0.046(4) 0.033(4) 0.046(4) 0.001(3) -0.001(3) 0.003(3)
C10A 0.050(3) 0.034(3) 0.042(3) 0.002(3) 0.000(3) 0.000(3)
C11A 0.050(4) 0.030(3) 0.041(4) 0.001(3) -0.003(3) 0.000(3)
C12A 0.068(7) 0.024(5) 0.043(5) 0.003(4) -0.003(6) -0.005(4)
N2A 0.047(3) 0.029(3) 0.028(4) 0.006(3) -0.008(3) -0.003(3)
C13A 0.051(3) 0.031(3) 0.034(3) 0.004(3) -0.010(3) -0.003(2)
C14A 0.052(4) 0.031(3) 0.033(4) 0.004(3) -0.010(3) -0.007(3)
C15A 0.050(4) 0.036(3) 0.034(4) 0.004(3) -0.008(3) -0.006(3)
C16A 0.045(3) 0.033(3) 0.029(3) 0.006(3) -0.004(3) -0.003(3)
C17A 0.038(3) 0.033(3) 0.034(3) 0.010(3) 0.001(2) -0.001(2)
C18A 0.033(3) 0.035(3) 0.033(3) 0.012(3) 0.000(3) 0.004(3)
C19A 0.037(3) 0.036(3) 0.031(4) 0.012(3) 0.003(3) 0.001(3)
C20A 0.042(3) 0.034(3) 0.036(3) 0.014(3) 0.003(3) 0.000(3)
C21A 0.039(4) 0.038(3) 0.040(4) 0.012(3) 0.003(3) 0.000(3)
C22A 0.036(4) 0.035(3) 0.039(4) 0.013(3) 0.003(3) 0.005(3)
C23A 0.030(4) 0.035(3) 0.035(4) 0.012(3) -0.001(3) 0.006(3)
C24A 0.048(6) 0.040(6) 0.046(5) 0.017(6) -0.008(5) -0.002(4)
C25A 0.047(2) 0.046(2) 0.045(2) 0.0032(19) 0.0054(19) -0.003(2)
C26A 0.049(2) 0.049(2) 0.047(2) 0.0040(19) 0.005(2) -0.001(2)
C27A 0.050(2) 0.049(2) 0.047(2) 0.003(2) 0.004(2) -0.001(2)
C28A 0.051(3) 0.051(3) 0.048(2) 0.001(2) 0.005(2) 0.000(2)
C29A 0.051(3) 0.050(3) 0.049(3) 0.001(2) 0.006(2) 0.000(2)
C30A 0.051(3) 0.049(3) 0.049(2) 0.001(2) 0.006(2) -0.001(2)
C25' 0.047(2) 0.046(2) 0.045(2) 0.004(2) 0.005(2) -0.003(2)
C26' 0.047(3) 0.046(2) 0.045(2) 0.004(2) 0.004(2) -0.004(2)
C27' 0.048(3) 0.048(2) 0.046(2) 0.004(2) 0.004(2) -0.002(2)
C28' 0.049(3) 0.048(3) 0.047(2) 0.002(2) 0.005(2) 0.000(2)
C29' 0.050(2) 0.049(2) 0.047(2) 0.001(2) 0.005(2) -0.001(2)
C30' 0.048(3) 0.047(2) 0.046(2) 0.002(2) 0.005(2) -0.002(2)
N3A 0.038(3) 0.020(3) 0.038(3) 0.008(3) 0.005(3) -0.005(3)
C31A 0.039(3) 0.027(3) 0.039(3) 0.007(3) 0.004(2) -0.003(3)
C32A 0.039(3) 0.028(4) 0.043(3) 0.003(4) 0.003(3) 0.000(4)
C33A 0.039(3) 0.025(4) 0.043(3) 0.010(4) 0.006(3) -0.001(4)
C34A 0.037(3) 0.022(3) 0.039(2) 0.006(3) 0.006(2) -0.003(3)
C35A 0.036(3) 0.030(2) 0.038(3) 0.000(3) 0.005(2) -0.001(2)
C36A 0.038(3) 0.035(3) 0.036(3) -0.001(3) 0.004(3) -0.003(3)
C37A 0.042(4) 0.034(3) 0.039(4) -0.002(3) 0.002(3) -0.006(3)
C38A 0.045(4) 0.037(4) 0.039(4) -0.002(3) 0.000(3) -0.006(3)
C39A 0.052(4) 0.039(4) 0.035(4) -0.001(3) -0.002(3) -0.008(3)
C40A 0.051(3) 0.040(3) 0.030(3) -0.004(3) -0.001(3) -0.008(3)
C41A 0.046(4) 0.039(3) 0.033(4) -0.004(3) 0.003(3) -0.006(3)
C42A 0.035(5) 0.041(6) 0.042(5) 0.000(6) 0.008(5) -0.005(4)
N4A 0.039(3) 0.023(3) 0.037(4) 0.005(3) 0.006(3) -0.004(3)
C43A 0.035(3) 0.029(2) 0.039(3) 0.006(3) 0.005(3) -0.004(2)
C44A 0.040(3) 0.034(3) 0.043(4) 0.006(3) 0.008(3) -0.005(3)
C45A 0.044(3) 0.027(3) 0.044(4) 0.010(3) 0.005(3) -0.007(3)
C46A 0.042(3) 0.023(3) 0.039(3) 0.007(3) 0.004(3) -0.006(3)
C47A 0.046(3) 0.024(3) 0.037(3) 0.005(2) 0.000(3) -0.001(2)
C48A 0.044(3) 0.030(3) 0.030(3) 0.000(3) 0.003(3) -0.001(3)
C49A 0.044(3) 0.036(3) 0.026(4) 0.000(3) 0.005(3) 0.002(3)
C50A 0.047(3) 0.036(3) 0.024(3) 0.001(3) 0.006(3) -0.002(3)
C51A 0.047(3) 0.039(4) 0.023(4) -0.004(3) 0.002(3) -0.006(3)
C52A 0.048(3) 0.035(4) 0.026(4) -0.006(3) 0.009(3) -0.008(3)
C53A 0.047(3) 0.033(4) 0.027(4) -0.006(3) 0.004(3) -0.005(3)
C54A 0.061(7) 0.024(5) 0.042(5) 0.008(5) -0.003(6) 0.001(4)
C55A 0.043(2) 0.042(2) 0.040(2) -0.0023(18) -0.0001(19) -0.002(2)
C56A 0.043(2) 0.043(2) 0.041(2) -0.0013(19) 0.001(2) -0.001(2)
C57A 0.043(3) 0.043(2) 0.042(2) 0.000(2) 0.001(2) -0.001(2)
C58A 0.044(3) 0.044(2) 0.042(2) 0.000(2) 0.000(2) -0.002(2)
C59A 0.044(3) 0.044(2) 0.042(2) -0.001(2) -0.001(2) -0.002(2)
C60A 0.043(2) 0.043(2) 0.041(2) -0.0029(19) 0.000(2) -0.001(2)
C55' 0.043(2) 0.042(2) 0.0399(19) -0.0024(19) 0.000(2) -0.001(2)
C56' 0.044(2) 0.043(2) 0.041(2) -0.0012(19) 0.000(2) -0.001(2)
C57' 0.044(2) 0.043(2) 0.041(2) -0.001(2) 0.001(2) -0.002(2)
C58' 0.044(3) 0.044(2) 0.043(2) 0.000(2) 0.000(2) -0.002(2)
C59' 0.044(3) 0.044(2) 0.043(2) -0.001(2) 0.000(2) -0.003(2)
C60' 0.044(3) 0.044(2) 0.041(2) -0.002(2) 0.000(2) -0.002(2)
O1A 0.051(3) 0.040(2) 0.036(3) 0.000(2) 0.005(3) -0.004(3)
O2A 0.048(3) 0.032(3) 0.037(3) 0.013(3) 0.005(2) -0.007(3)
O3A 0.051(5) 0.051(5) 0.048(3) -0.004(4) 0.004(4) -0.015(4)
O4A 0.051(3) 0.043(3) 0.025(3) -0.005(3) 0.000(2) -0.007(3)
O5A 0.052(3) 0.041(2) 0.025(3) 0.000(2) 0.007(3) -0.007(3)
O6A 0.037(5) 0.054(5) 0.038(3) 0.011(4) -0.006(4) -0.007(4)
P1A 0.048(2) 0.0370(19) 0.0414(19) 0.0021(17) 0.0069(18) -0.0074(19)
P2A 0.052(2) 0.0411(19) 0.0295(18) -0.0045(17) 0.0055(18) -0.0028(19)
N1B 0.048(3) 0.022(3) 0.045(3) -0.003(3) 0.004(3) -0.002(3)
C1B 0.044(3) 0.024(3) 0.047(3) -0.003(3) 0.005(2) -0.004(3)
C2B 0.045(3) 0.024(4) 0.048(3) -0.001(4) 0.008(3) -0.003(4)
C3B 0.047(3) 0.022(4) 0.047(3) -0.005(4) 0.005(3) -0.001(4)
C4B 0.048(3) 0.026(3) 0.046(3) -0.008(3) 0.004(2) -0.002(3)
C5B 0.045(3) 0.024(2) 0.045(3) -0.008(3) 0.006(2) 0.002(2)
C6B 0.042(3) 0.026(2) 0.036(3) -0.011(3) 0.006(3) 0.003(3)
C7B 0.042(4) 0.023(3) 0.034(4) -0.014(3) 0.002(3) 0.005(3)
C8B 0.046(4) 0.020(3) 0.035(4) -0.015(3) -0.003(3) 0.007(3)
C9B 0.049(4) 0.022(3) 0.034(4) -0.014(3) -0.001(3) 0.004(3)
C10B 0.048(3) 0.022(3) 0.030(3) -0.010(3) 0.005(3) 0.004(3)
C11B 0.042(4) 0.025(3) 0.030(4) -0.008(3) 0.008(3) 0.003(3)
C12B 0.048(5) 0.020(6) 0.049(5) -0.004(6) 0.009(5) -0.001(4)
N2B 0.046(3) 0.027(3) 0.044(4) -0.003(3) 0.012(3) 0.004(3)
C13B 0.045(3) 0.027(3) 0.049(3) -0.004(3) 0.011(3) 0.003(3)
C14B 0.042(3) 0.031(3) 0.052(4) 0.001(3) 0.012(3) 0.004(3)
C15B 0.044(3) 0.030(3) 0.049(4) 0.000(3) 0.011(3) 0.005(3)
C16B 0.046(3) 0.028(3) 0.044(3) -0.003(3) 0.013(3) 0.005(2)
C17B 0.046(3) 0.030(3) 0.038(3) -0.002(2) 0.010(3) 0.008(2)
C18B 0.046(3) 0.030(3) 0.031(3) -0.002(3) 0.006(3) 0.010(3)
C19B 0.048(3) 0.031(3) 0.030(4) -0.002(3) 0.007(3) 0.007(3)
C20B 0.050(3) 0.031(3) 0.028(3) 0.000(3) 0.006(3) 0.004(3)
C21B 0.052(4) 0.036(4) 0.032(4) 0.000(3) 0.006(3) 0.004(3)
C22B 0.049(4) 0.036(4) 0.030(4) -0.002(3) 0.005(3) 0.008(3)
C23B 0.047(4) 0.032(4) 0.029(4) 0.001(3) 0.007(3) 0.009(3)
C24B 0.054(7) 0.040(5) 0.048(5) 0.007(5) 0.007(6) 0.005(5)
C25B 0.034(2) 0.032(2) 0.0301(19) -0.0010(18) 0.002(2) -0.001(2)
C26B 0.034(2) 0.033(2) 0.030(2) -0.0018(19) 0.002(2) 0.000(2)
C27B 0.034(2) 0.034(2) 0.031(2) -0.001(2) 0.001(2) 0.000(2)
C28B 0.034(2) 0.035(2) 0.031(2) -0.002(2) 0.001(2) -0.002(2)
C29B 0.034(2) 0.035(2) 0.032(2) -0.0019(19) 0.002(2) -0.001(2)
C30B 0.034(2) 0.033(2) 0.032(2) -0.0016(19) 0.002(2) -0.001(2)
C25" 0.034(2) 0.032(2) 0.0301(19) -0.0008(19) 0.002(2) -0.001(2)
C26" 0.034(2) 0.032(2) 0.030(2) -0.002(2) 0.002(2) -0.001(2)
C27" 0.034(2) 0.034(2) 0.031(2) -0.001(2) 0.001(2) -0.001(2)
C28" 0.035(2) 0.035(2) 0.031(2) -0.002(2) 0.001(2) -0.001(2)
C29" 0.035(2) 0.035(2) 0.033(2) -0.002(2) 0.002(2) -0.002(2)
C30" 0.034(2) 0.034(2) 0.032(2) -0.001(2) 0.002(2) -0.001(2)
N3B 0.041(4) 0.024(3) 0.037(3) -0.003(3) 0.009(3) 0.005(3)
C31B 0.044(3) 0.028(3) 0.040(3) -0.003(2) 0.007(3) 0.009(3)
C32B 0.042(4) 0.028(3) 0.041(3) -0.002(3) 0.007(4) 0.016(4)
C33B 0.041(4) 0.028(3) 0.040(3) -0.006(3) 0.009(4) 0.012(4)
C34B 0.042(3) 0.029(3) 0.040(3) -0.004(2) 0.009(3) 0.007(3)
C35B 0.040(3) 0.028(3) 0.037(3) -0.007(2) 0.005(3) 0.003(2)
C36B 0.045(3) 0.034(3) 0.037(3) -0.004(3) -0.001(3) 0.000(3)
C37B 0.047(3) 0.032(3) 0.035(4) -0.005(3) -0.001(3) 0.000(3)
C38B 0.051(3) 0.032(3) 0.039(3) -0.003(3) -0.001(3) 0.000(3)
C39B 0.051(4) 0.038(4) 0.042(4) -0.005(3) -0.003(3) -0.003(3)
C40B 0.049(4) 0.040(4) 0.040(4) -0.006(3) -0.003(4) 0.000(3)
C41B 0.046(4) 0.038(4) 0.036(4) -0.006(3) -0.003(3) 0.001(3)
C42B 0.045(7) 0.038(5) 0.052(5) -0.016(5) 0.020(6) 0.002(4)
N4B 0.041(3) 0.025(3) 0.040(4) -0.004(3) -0.002(3) 0.001(3)
C43B 0.040(3) 0.028(3) 0.042(3) -0.008(3) 0.002(3) 0.003(2)
C44B 0.040(3) 0.029(3) 0.042(4) -0.008(3) 0.003(3) 0.003(3)
C45B 0.041(4) 0.028(3) 0.045(4) -0.004(3) -0.003(3) 0.001(3)
C46B 0.040(3) 0.026(3) 0.045(3) -0.004(3) 0.000(3) 0.000(3)
C47B 0.040(3) 0.025(3) 0.044(3) -0.001(3) 0.003(2) 0.000(2)
C48B 0.042(3) 0.026(3) 0.041(3) 0.003(3) 0.004(3) 0.000(3)
C49B 0.043(4) 0.027(3) 0.037(4) 0.003(3) 0.003(3) 0.002(3)
C50B 0.047(3) 0.025(3) 0.040(3) 0.007(3) 0.006(3) 0.002(3)
C51B 0.045(4) 0.027(3) 0.041(4) 0.006(3) 0.005(3) -0.002(3)
C52B 0.046(4) 0.028(4) 0.040(4) 0.003(3) 0.004(3) -0.002(3)
C53B 0.042(4) 0.027(3) 0.038(4) 0.003(3) 0.007(3) -0.002(3)
C54B 0.045(5) 0.024(6) 0.049(5) 0.000(6) 0.003(5) 0.004(4)
C55B 0.043(2) 0.040(2) 0.043(2) 0.0012(19) 0.0026(18) -0.001(2)
C56B 0.043(2) 0.043(2) 0.044(2) 0.001(2) 0.0028(19) 0.000(2)
C57B 0.043(2) 0.043(3) 0.044(2) 0.001(2) 0.002(2) 0.001(2)
C58B 0.043(2) 0.043(3) 0.043(2) 0.002(2) 0.002(2) 0.000(2)
C59B 0.043(2) 0.043(2) 0.043(2) 0.001(2) 0.0020(19) 0.000(2)
C60B 0.043(2) 0.042(2) 0.043(2) 0.001(2) 0.0031(19) 0.000(2)
C55" 0.043(2) 0.041(2) 0.0431(19) 0.001(2) 0.0026(18) -0.001(2)
C56" 0.043(2) 0.043(2) 0.044(2) 0.001(2) 0.0026(19) 0.000(2)
C57" 0.043(2) 0.043(2) 0.043(2) 0.001(2) 0.002(2) 0.000(2)
C58" 0.044(2) 0.044(3) 0.043(2) 0.001(2) 0.002(2) 0.000(2)
C59" 0.043(2) 0.043(3) 0.044(2) 0.001(2) 0.003(2) 0.000(2)
C60" 0.043(2) 0.041(2) 0.043(2) 0.000(2) 0.0031(19) 0.000(2)
O1B 0.054(3) 0.022(3) 0.024(3) -0.007(3) 0.003(2) -0.004(3)
O2B 0.054(3) 0.032(2) 0.027(3) 0.001(2) 0.003(3) 0.000(3)
O3B 0.063(5) 0.036(4) 0.027(3) 0.003(3) -0.004(4) -0.012(4)
O4B 0.054(3) 0.032(2) 0.041(3) 0.000(2) 0.000(3) 0.001(3)
O5B 0.051(3) 0.023(3) 0.041(3) 0.006(3) 0.006(2) 0.002(3)
O6B 0.060(5) 0.039(4) 0.047(3) 0.006(4) 0.000(4) -0.009(4)
P1B 0.056(2) 0.0255(18) 0.0271(17) -0.0006(16) 0.0027(18) -0.0046(18)
P2B 0.048(2) 0.0283(18) 0.0464(19) 0.0016(17) 0.0061(17) -0.0045(18)
N1D 0.035(4) 0.044(3) 0.062(4) 0.004(3) 0.016(3) 0.004(3)
C1D 0.040(4) 0.047(3) 0.061(4) 0.004(4) 0.016(3) 0.004(4)
C2D 0.038(4) 0.047(4) 0.062(5) 0.003(4) 0.020(4) 0.004(4)
C3D 0.037(4) 0.045(4) 0.061(5) 0.001(4) 0.016(4) 0.000(4)
C4D 0.037(4) 0.045(3) 0.062(5) 0.004(4) 0.016(4) -0.002(4)
C5D 0.039(4) 0.047(4) 0.064(5) 0.001(4) 0.016(4) -0.002(4)
C6D 0.046(7) 0.051(5) 0.079(8) 0.010(6) 0.017(7) 0.016(5)
N1E 0.042(3) 0.048(4) 0.034(4) 0.012(3) -0.007(3) -0.013(4)
C1E 0.042(4) 0.051(4) 0.038(4) 0.016(4) -0.010(3) -0.013(4)
C2E 0.041(4) 0.057(4) 0.041(4) 0.017(4) -0.010(4) -0.015(4)
C3E 0.044(4) 0.059(4) 0.041(4) 0.020(4) -0.012(4) -0.016(4)
C4E 0.045(4) 0.060(4) 0.040(4) 0.019(4) -0.011(4) -0.014(4)
C5E 0.045(4) 0.055(4) 0.037(4) 0.016(4) -0.007(4) -0.017(4)
C6E 0.044(4) 0.046(7) 0.026(7) 0.003(6) 0.000(5) -0.007(6)
Cl1A 0.037(2) 0.038(2) 0.029(2) 0.0076(19) 0.0020(19) 0.0057(18)
Cl1B 0.028(2) 0.034(2) 0.042(3) -0.0074(19) 0.0002(19) 0.0067(17)
C1P 0.075(7) 0.076(7) 0.078(7) -0.001(3) 0.001(3) -0.001(3)
Cl1P 0.032(5) 0.071(6) 0.098(8) 0.026(5) -0.030(5) -0.036(4)
Cl2P 0.044(6) 0.031(5) 0.119(8) -0.050(5) 0.014(5) 0.004(4)
C1R 0.081(5) 0.082(5) 0.079(5) 0.000(3) 0.002(3) -0.001(3)
Cl1R 0.150(7) 0.226(8) 0.116(6) 0.008(6) -0.046(5) -0.022(6)
Cl2R 0.120(5) 0.097(4) 0.077(4) 0.008(3) 0.018(3) 0.002(3)
C1T 0.022(7) 0.025(7) 0.021(7) 0.001(4) 0.005(4) -0.001(4)
Cl1T 0.130(5) 0.112(4) 0.105(4) 0.000 0.000(4) 0.000
Cl2T 0.175(5) 0.142(5) 0.143(5) 0.000 0.014(4) 0.000
C1S 0.068(6) 0.067(6) 0.068(6) 0.000 0.002(3) 0.000
Cl1S 0.146(5) 0.099(4) 0.049(3) -0.007(3) 0.011(3) -0.020(3)
C1Q 0.051(9) 0.051(9) 0.053(9) 0.000 0.002(4) 0.000
Cl1Q 0.059(6) 0.094(7) 0.060(6) 0.001(5) -0.015(5) -0.061(5)
C1U 0.085(5) 0.097(5) 0.035(4) -0.019(4) -0.002(3) -0.012(4)
Cl1U 0.085(5) 0.097(5) 0.035(4) -0.019(4) -0.002(3) -0.012(4)
Cl2U 0.085(5) 0.097(5) 0.035(4) -0.019(4) -0.002(3) -0.012(4)
C1V 0.128(4) 0.127(4) 0.128(5) -0.0006(16) 0.0039(16) 0.0000(16)
Cl1V 0.128(4) 0.127(4) 0.128(5) -0.0006(16) 0.0039(16) 0.0000(16)
Cl2V 0.128(4) 0.127(4) 0.128(5) -0.0006(16) 0.0039(16) 0.0000(16)
C1V' 0.074(7) 0.074(7) 0.074(8) 0.000 0.003(3) 0.000
Cl1' 0.093(5) 0.095(5) 0.091(5) -0.003(3) 0.003(3) -0.001(3)
Cl2' 0.133(12) 0.031(6) 0.100(10) 0.000 0.007(9) 0.000

loop_
_atom_type_symbol
_atom_type_description
_atom_type_scat_dispersion_real
_atom_type_scat_dispersion_imag
_atom_type_scat_source
C C 0.0033 0.0016 'International Tables Vol C Tables 4.2.6.8 and 6.1.1.4'
H H 0.0000 0.0000 'International Tables Vol C Tables 4.2.6.8 and 6.1.1.4'
N N 0.0061 0.0033 'International Tables Vol C Tables 4.2.6.8 and 6.1.1.4'
O O 0.0106 0.0060 'International Tables Vol C Tables 4.2.6.8 and 6.1.1.4'
P P 0.1023 0.0942 'International Tables Vol C Tables 4.2.6.8 and 6.1.1.4'
Cl Cl 0.1484 0.1585 'International Tables Vol C Tables 4.2.6.8 and 6.1.1.4'

loop_
_geom_angle_atom_site_label_1
_geom_angle_atom_site_label_2
_geom_angle_atom_site_label_3
_geom_angle
_geom_angle_site_symmetry_1
_geom_angle_site_symmetry_3
C4A N1A C1A 112.3(10) . .
C47A C1A C2A 138.4(13) . .
C47A C1A N1A 121.0(11) . .
C2A C1A N1A 99.7(11) . .
C1A C2A C3A 113.0(12) . .
C4A C3A C2A 106.4(12) . .
N1A C4A C3A 108.2(12) . .
N1A C4A C5A 123.8(11) . .
C3A C4A C5A 127.5(13) . .
C13A C5A C4A 110.2(12) . .
C13A C5A C12A 112.0(12) . .
C4A C5A C12A 111.6(11) . .
C13A C5A C6A 106.8(11) . .
C4A C5A C6A 108.2(11) . .
C12A C5A C6A 107.8(11) . .
C11A C6A C7A 122.9(14) . .
C11A C6A C5A 113.8(12) . .
C7A C6A C5A 123.1(12) . .
C8A C7A C6A 118.5(14) . .
C7A C8A C9A 124.8(14) . .
C8A C9A C10A 115.4(13) . .
O1A C10A C9A 120.8(13) . .
O1A C10A C11A 117.3(12) . .
C9A C10A C11A 121.6(13) . .
C6A C11A C10A 116.7(14) . .
C16A N2A C13A 108.1(11) . .
N2A C13A C14A 106.1(12) . .
N2A C13A C5A 126.1(12) . .
C14A C13A C5A 127.7(13) . .
C13A C14A C15A 108.4(12) . .
C16A C15A C14A 104.6(13) . .
N2A C16A C15A 112.4(12) . .
N2A C16A C17A 118.9(11) . .
C15A C16A C17A 128.7(13) . .
C18A C17A C24A 115.4(12) . .
C18A C17A C31A 113.1(12) . .
C24A C17A C31A 108.3(11) . .
C18A C17A C16A 108.3(11) . .
C24A C17A C16A 104.2(11) . .
C31A C17A C16A 106.8(10) . .
C23A C18A C17A 121.4(13) . .
C23A C18A C19A 118.0(13) . .
C17A C18A C19A 119.7(13) . .
C20A C19A C18A 118.0(13) . .
C21A C20A C19A 126.3(14) . .
C21A C20A O2A 118.6(12) . .
C19A C20A O2A 115.0(12) . .
C20A C21A C22A 118.6(13) . .
C21A C22A C23A 116.4(13) . .
C18A C23A C22A 122.0(13) . .
C26A C25A C30A 120.0 . .
C26A C25A P1A 122.2(10) . .
C30A C25A P1A 117.4(10) . .
C27A C26A C25A 120.0 . .
C28A C27A C26A 120.0 . .
C27A C28A C29A 120.0 . .
C30A C29A C28A 120.0 . .
C29A C30A C25A 120.0 . .
C26' C25' C30' 120.0 . .
C26' C25' P1A 117.5(10) . .
C30' C25' P1A 121.3(10) . .
C27' C26' C25' 120.0 . .
C28' C27' C26' 120.0 . .
C27' C28' C29' 120.0 . .
C30' C29' C28' 120.0 . .
C29' C30' C25' 120.0 . .
C31A N3A C34A 104.8(11) . .
C32A C31A N3A 112.7(13) . .
C32A C31A C17A 129.2(13) . .
N3A C31A C17A 118.1(12) . .
C31A C32A C33A 103.8(13) . .
C34A C33A C32A 109.1(13) . .
C33A C34A N3A 109.0(13) . .
C33A C34A C35A 130.1(14) . .
N3A C34A C35A 120.8(12) . .
C34A C35A C36A 112.8(11) . .
C34A C35A C43A 112.6(11) . .
C36A C35A C43A 110.0(11) . .
C34A C35A C42A 108.5(11) . .
C36A C35A C42A 104.3(11) . .
C43A C35A C42A 108.1(11) . .
C41A C36A C37A 118.1(13) . .
C41A C36A C35A 121.8(12) . .
C37A C36A C35A 119.8(13) . .
C36A C37A C38A 118.0(13) . .
C37A C38A C39A 123.8(13) . .
C38A C39A C40A 115.8(13) . .
C41A C40A O4A 123.9(13) . .
C41A C40A C39A 119.5(14) . .
O4A C40A C39A 116.6(12) . .
C40A C41A C36A 124.2(14) . .
C43A N4A C46A 114.4(11) . .
N4A C43A C44A 104.3(12) . .
N4A C43A C35A 124.6(12) . .
C44A C43A C35A 130.7(13) . .
C43A C44A C45A 106.6(13) . .
C46A C45A C44A 110.8(12) . .
C45A C46A N4A 103.2(12) . .
C45A C46A C47A 133.7(13) . .
N4A C46A C47A 123.2(12) . .
C1A C47A C46A 114.2(12) . .
C1A C47A C48A 113.6(12) . .
C46A C47A C48A 110.9(11) . .
C1A C47A C54A 103.6(11) . .
C46A C47A C54A 105.5(11) . .
C48A C47A C54A 108.2(11) . .
C49A C48A C53A 116.6(13) . .
C49A C48A C47A 122.0(13) . .
C53A C48A C47A 121.3(12) . .
C48A C49A C50A 122.7(13) . .
C51A C50A O5A 126.3(13) . .
C51A C50A C49A 116.0(13) . .
O5A C50A C49A 117.3(12) . .
C52A C51A C50A 124.9(14) . .
C51A C52A C53A 119.1(14) . .
C52A C53A C48A 119.9(13) . .
C56A C55A C60A 120.0 . .
C56A C55A P2A 116.2(11) . .
C60A C55A P2A 123.8(11) . .
C55A C56A C57A 120.0 . .
C58A C57A C56A 120.0 . .
C57A C58A C59A 120.0 . .
C60A C59A C58A 120.0 . .
C59A C60A C55A 120.0 . .
C56' C55' C60' 120.0 . .
C56' C55' P2A 126.5(10) . .
C60' C55' P2A 113.4(11) . .
C55' C56' C57' 120.0 . .
C56' C57' C58' 120.0 . .
C59' C58' C57' 120.0 . .
C60' C59' C58' 120.0 . .
C59' C60' C55' 120.0 . .
C10A O1A P1A 124.7(8) . .
C20A O2A P1A 123.5(9) . .
C40A O4A P2A 123.9(9) . .
C50A O5A P2A 121.6(8) . .
O3A P1A O1A 115.2(5) . .
O3A P1A O2A 113.8(5) . .
O1A P1A O2A 103.7(5) . .
O3A P1A C25A 116.1(7) . .
O1A P1A C25A 98.3(7) . .
O2A P1A C25A 108.2(7) . .
O3A P1A C25' 119.0(7) . .
O1A P1A C25' 106.6(7) . .
O2A P1A C25' 96.0(6) . .
C25A P1A C25' 13.2(8) . .
O6A P2A O4A 114.8(5) . .
O6A P2A O5A 115.2(5) . .
O4A P2A O5A 103.8(5) . .
O6A P2A C55A 118.2(7) . .
O4A P2A C55A 100.2(7) . .
O5A P2A C55A 102.5(7) . .
O6A P2A C55' 115.3(7) . .
O4A P2A C55' 105.0(7) . .
O5A P2A C55' 101.0(7) . .
C55A P2A C55' 4.8(9) . .
C4B N1B C1B 104.5(12) . .
C2B C1B N1B 105.7(13) . .
C2B C1B C47B 133.9(14) . .
N1B C1B C47B 120.3(12) . .
C1B C2B C3B 111.4(14) . .
C4B C3B C2B 105.3(14) . .
C3B C4B N1B 113.0(15) . .
C3B C4B C5B 131.1(14) . .
N1B C4B C5B 115.8(12) . .
C13B C5B C12B 112.4(12) . .
C13B C5B C4B 117.7(11) . .
C12B C5B C4B 105.9(11) . .
C13B C5B C6B 107.1(11) . .
C12B C5B C6B 106.0(10) . .
C4B C5B C6B 107.1(10) . .
C7B C6B C11B 123.6(13) . .
C7B C6B C5B 117.3(12) . .
C11B C6B C5B 119.0(12) . .
C6B C7B C8B 117.7(13) . .
C9B C8B C7B 120.3(13) . .
C8B C9B C10B 120.0(13) . .
C11B C10B O1B 116.2(12) . .
C11B C10B C9B 119.9(13) . .
O1B C10B C9B 123.2(12) . .
C10B C11B C6B 118.2(13) . .
C16B N2B C13B 112.9(11) . .
N2B C13B C14B 106.1(11) . .
N2B C13B C5B 126.2(13) . .
C14B C13B C5B 127.7(13) . .
C13B C14B C15B 108.3(12) . .
C16B C15B C14B 103.4(12) . .
N2B C16B C15B 108.8(12) . .
N2B C16B C17B 124.4(12) . .
C15B C16B C17B 126.7(12) . .
C18B C17B C16B 109.5(11) . .
C18B C17B C24B 106.4(12) . .
C16B C17B C24B 111.4(11) . .
C18B C17B C31B 108.2(11) . .
C16B C17B C31B 111.2(11) . .
C24B C17B C31B 110.0(11) . .
C23B C18B C19B 112.5(13) . .
C23B C18B C17B 124.8(13) . .
C19B C18B C17B 122.3(13) . .
C20B C19B C18B 121.3(14) . .
C19B C20B C21B 123.8(14) . .
C19B C20B O2B 115.9(13) . .
C21B C20B O2B 118.5(12) . .
C20B C21B C22B 114.4(13) . .
C23B C22B C21B 120.7(14) . .
C22B C23B C18B 126.5(14) . .
C26B C25B C30B 120.0 . .
C26B C25B P1B 117.1(10) . .
C30B C25B P1B 122.9(10) . .
C27B C26B C25B 120.0 . .
C26B C27B C28B 120.0 . .
C29B C28B C27B 120.0 . .
C28B C29B C30B 120.0 . .
C29B C30B C25B 120.0 . .
C26" C25" C30" 120.0 . .
C26" C25" P1B 123.0(11) . .
C30" C25" P1B 116.5(11) . .
C25" C26" C27" 120.0 . .
C26" C27" C28" 120.0 . .
C29" C28" C27" 120.0 . .
C28" C29" C30" 120.0 . .
C29" C30" C25" 120.0 . .
C34B N3B C31B 114.7(11) . .
N3B C31B C32B 106.7(12) . .
N3B C31B C17B 123.5(11) . .
C32B C31B C17B 129.7(13) . .
C33B C32B C31B 105.9(12) . .
C32B C33B C34B 109.1(12) . .
N3B C34B C35B 128.8(12) . .
N3B C34B C33B 103.4(12) . .
C35B C34B C33B 127.7(13) . .
C34B C35B C43B 116.5(12) . .
C34B C35B C36B 112.3(12) . .
C43B C35B C36B 103.1(11) . .
C34B C35B C42B 110.8(11) . .
C43B C35B C42B 106.3(11) . .
C36B C35B C42B 107.2(11) . .
C37B C36B C41B 115.5(13) . .
C37B C36B C35B 125.5(13) . .
C41B C36B C35B 117.0(12) . .
C36B C37B C38B 124.3(14) . .
O4B C38B C37B 117.6(13) . .
O4B C38B C39B 122.6(13) . .
C37B C38B C39B 118.3(13) . .
C40B C39B C38B 118.1(13) . .
C41B C40B C39B 120.0(15) . .
C40B C41B C36B 122.6(14) . .
C46B N4B C43B 109.6(11) . .
N4B C43B C44B 109.3(12) . .
N4B C43B C35B 118.8(12) . .
C44B C43B C35B 131.6(12) . .
C43B C44B C45B 106.2(12) . .
C46B C45B C44B 107.7(12) . .
N4B C46B C45B 106.9(11) . .
N4B C46B C47B 123.0(12) . .
C45B C46B C47B 129.6(13) . .
C48B C47B C46B 111.4(12) . .
C48B C47B C54B 113.8(11) . .
C46B C47B C54B 110.0(11) . .
C48B C47B C1B 112.1(12) . .
C46B C47B C1B 104.5(11) . .
C54B C47B C1B 104.4(11) . .
C49B C48B C53B 120.9(13) . .
C49B C48B C47B 115.0(13) . .
C53B C48B C47B 123.0(13) . .
C50B C49B C48B 120.6(14) . .
O5B C50B C49B 120.8(13) . .
O5B C50B C51B 120.2(12) . .
C49B C50B C51B 119.0(14) . .
C52B C51B C50B 120.1(13) . .
C51B C52B C53B 120.9(14) . .
C52B C53B C48B 118.0(13) . .
C56B C55B C60B 120.0 . .
C56B C55B P2B 123.1(11) . .
C60B C55B P2B 116.9(11) . .
C57B C56B C55B 120.0 . .
C56B C57B C58B 120.0 . .
C57B C58B C59B 120.0 . .
C60B C59B C58B 120.0 . .
C59B C60B C55B 120.0 . .
C56" C55" C60" 120.0 . .
C56" C55" P2B 123.4(12) . .
C60" C55" P2B 116.6(12) . .
C57" C56" C55" 120.0 . .
C56" C57" C58" 120.0 . .
C57" C58" C59" 120.0 . .
C60" C59" C58" 120.0 . .
C59" C60" C55" 120.0 . .
C10B O1B P1B 122.7(8) . .
C20B O2B P1B 120.9(8) . .
C38B O4B P2B 119.0(8) . .
C50B O5B P2B 126.0(9) . .
O3B P1B O1B 117.7(5) . .
O3B P1B O2B 113.0(5) . .
O1B P1B O2B 103.4(5) . .
O3B P1B C25" 117.4(8) . .
O1B P1B C25" 102.7(7) . .
O2B P1B C25" 100.4(7) . .
O3B P1B C25B 116.1(8) . .
O1B P1B C25B 100.7(7) . .
O2B P1B C25B 104.2(7) . .
C25" P1B C25B 3.9(10) . .
O6B P2B O5B 120.3(6) . .
O6B P2B O4B 111.9(5) . .
O5B P2B O4B 103.0(5) . .
O6B P2B C55" 115.8(9) . .
O5B P2B C55" 105.9(8) . .
O4B P2B C55" 96.7(8) . .
O6B P2B C55B 119.8(8) . .
O5B P2B C55B 98.4(8) . .
O4B P2B C55B 100.3(8) . .
C55" P2B C55B 7.6(12) . .
C5D N1D C1D 124.3(13) . .
C5D N1D C6D 115.9(12) . .
C1D N1D C6D 119.5(12) . .
N1D C1D C2D 117.2(14) . .
C1D C2D C3D 120.1(14) . .
C4D C3D C2D 120.5(15) . .
C3D C4D C5D 119.6(14) . .
N1D C5D C4D 118.2(14) . .
C1E N1E C5E 120.5(14) . .
C1E N1E C6E 116.4(12) . .
C5E N1E C6E 122.9(13) . .
N1E C1E C2E 123.0(14) . .
C3E C2E C1E 114.9(14) . .
C4E C3E C2E 118.4(15) . .
C3E C4E C5E 126.2(15) . .
N1E C5E C4E 116.7(14) . .
Cl2P C1P Cl1P 114.0(13) . .
Cl2R C1R Cl1R 103.9(8) . .
Cl1T C1T Cl2T 105.5(10) . .
C1T Cl1T C1T 75.1(11) 2 .
C1T Cl2T C1T 74.0(11) . 2
Cl1S C1S Cl1S 108.9(10) 2 .
Cl1Q C1Q Cl1Q 110.6(15) . 2_556
Cl1U C1U Cl2U 104.2(11) . .
Cl1V C1V Cl2V 101(7) 2_656 2_656
Cl1V C1V Cl1V 63(3) 2_656 .
Cl2V C1V Cl1V 90(3) 2_656 .
Cl1V C1V Cl2V 112(6) 2_656 .
Cl2V C1V Cl2V 26(2) 2_656 .
Cl1V C1V Cl2V 75.4(19) . .
Cl1V C1V C1V 63(5) 2_656 2_656
Cl2V C1V C1V 59(3) 2_656 2_656
Cl1V C1V C1V 34.2(17) . 2_656
Cl2V C1V C1V 52.6(17) . 2_656
C1V Cl1V Cl1V 79(3) 2_656 2_656
C1V Cl1V C1V 83(5) 2_656 .
Cl1V Cl1V C1V 38(3) 2_656 .
C1V Cl1V Cl2V 49(4) 2_656 .
Cl1V Cl1V Cl2V 78.5(11) 2_656 .
C1V Cl1V Cl2V 53.0(11) . .
C1V Cl1V Cl2V 43(3) 2_656 2_656
Cl1V Cl1V Cl2V 61.2(10) 2_656 2_656
C1V Cl1V Cl2V 43(2) . 2_656
Cl2V Cl1V Cl2V 18.7(14) . 2_656
Cl2V Cl2V C1V 86(4) 2_656 2_656
Cl2V Cl2V C1V 68(4) 2_656 .
C1V Cl2V C1V 69(4) 2_656 .
Cl2V Cl2V Cl1V 99.5(14) 2_656 .
C1V Cl2V Cl1V 30(3) 2_656 .
C1V Cl2V Cl1V 51.6(11) . .
Cl2V Cl2V Cl1V 61.8(12) 2_656 2_656
C1V Cl2V Cl1V 46.4(13) 2_656 2_656
C1V Cl2V Cl1V 25(3) . 2_656
Cl1V Cl2V Cl1V 40.3(15) . 2_656
Cl2' C1V' Cl1' 96.9(8) . .
Cl2' C1V' Cl1' 96.9(8) . 2_656
Cl1' C1V' Cl1' 166.2(17) . 2_656

loop_
_geom_bond_atom_site_label_1
_geom_bond_atom_site_label_2
_geom_bond_distance
_geom_bond_site_symmetry_2
N1A C4A 1.343(15) .
N1A C1A 1.537(16) .
C1A C47A 1.401(18) .
C1A C2A 1.414(17) .
C2A C3A 1.433(18) .
C3A C4A 1.426(16) .
C4A C5A 1.484(18) .
C5A C13A 1.464(18) .
C5A C12A 1.527(17) .
C5A C6A 1.604(18) .
C6A C11A 1.356(17) .
C6A C7A 1.402(17) .
C7A C8A 1.324(17) .
C8A C9A 1.397(17) .
C9A C10A 1.418(18) .
C10A O1A 1.404(15) .
C10A C11A 1.439(17) .
N2A C16A 1.354(15) .
N2A C13A 1.395(15) .
C13A C14A 1.419(17) .
C14A C15A 1.429(17) .
C15A C16A 1.364(17) .
C16A C17A 1.664(18) .
C17A C18A 1.404(17) .
C17A C24A 1.476(17) .
C17A C31A 1.607(19) .
C18A C23A 1.391(17) .
C18A C19A 1.417(17) .
C19A C20A 1.394(17) .
C20A C21A 1.344(17) .
C20A O2A 1.398(15) .
C21A C22A 1.410(18) .
C22A C23A 1.495(17) .
C25A C26A 1.3900 .
C25A C30A 1.3900 .
C25A P1A 1.752(12) .
C26A C27A 1.3900 .
C27A C28A 1.3900 .
C28A C29A 1.3900 .
C29A C30A 1.3900 .
C25' C26' 1.3900 .
C25' C30' 1.3900 .
C25' P1A 1.776(14) .
C26' C27' 1.3900 .
C27' C28' 1.3900 .
C28' C29' 1.3900 .
C29' C30' 1.3900 .
N3A C31A 1.359(15) .
N3A C34A 1.414(15) .
C31A C32A 1.306(16) .
C32A C33A 1.460(18) .
C33A C34A 1.277(16) .
C34A C35A 1.486(18) .
C35A C36A 1.512(17) .
C35A C43A 1.512(17) .
C35A C42A 1.557(17) .
C36A C41A 1.373(17) .
C36A C37A 1.387(17) .
C37A C38A 1.396(17) .
C38A C39A 1.405(18) .
C39A C40A 1.409(17) .
C40A C41A 1.366(17) .
C40A O4A 1.387(15) .
N4A C43A 1.334(15) .
N4A C46A 1.388(15) .
C43A C44A 1.366(17) .
C44A C45A 1.433(17) .
C45A C46A 1.301(16) .
C46A C47A 1.449(17) .
C47A C48A 1.471(17) .
C47A C54A 1.592(17) .
C48A C49A 1.375(17) .
C48A C53A 1.420(17) .
C49A C50A 1.436(17) .
C50A C51A 1.337(17) .
C50A O5A 1.379(15) .
C51A C52A 1.333(16) .
C52A C53A 1.401(16) .
C55A C56A 1.3900 .
C55A C60A 1.3900 .
C55A P2A 1.750(15) .
C56A C57A 1.3900 .
C57A C58A 1.3900 .
C58A C59A 1.3900 .
C59A C60A 1.3900 .
C55' C56' 1.3900 .
C55' C60' 1.3900 .
C55' P2A 1.779(16) .
C56' C57' 1.3900 .
C57' C58' 1.3900 .
C58' C59' 1.3900 .
C59' C60' 1.3900 .
O1A P1A 1.589(9) .
O2A P1A 1.616(9) .
O3A P1A 1.525(9) .
O4A P2A 1.559(9) .
O5A P2A 1.626(9) .
O6A P2A 1.422(9) .
N1B C4B 1.389(16) .
N1B C1B 1.398(16) .
C1B C2B 1.339(16) .
C1B C47B 1.592(19) .
C2B C3B 1.377(18) .
C3B C4B 1.274(17) .
C4B C5B 1.613(19) .
C5B C13B 1.447(17) .
C5B C12B 1.568(17) .
C5B C6B 1.644(18) .
C6B C7B 1.342(16) .
C6B C11B 1.383(17) .
C7B C8B 1.396(16) .
C8B C9B 1.352(16) .
C9B C10B 1.409(17) .
C10B C11B 1.347(16) .
C10B O1B 1.393(15) .
N2B C16B 1.341(15) .
N2B C13B 1.360(15) .
C13B C14B 1.430(18) .
C14B C15B 1.460(17) .
C15B C16B 1.453(18) .
C16B C17B 1.510(17) .
C17B C18B 1.499(18) .
C17B C24B 1.520(17) .
C17B C31B 1.547(18) .
C18B C23B 1.380(17) .
C18B C19B 1.435(17) .
C19B C20B 1.337(17) .
C20B C21B 1.395(17) .
C20B O2B 1.414(15) .
C21B C22B 1.405(17) .
C22B C23B 1.326(17) .
C25B C26B 1.3900 .
C25B C30B 1.3900 .
C25B P1B 1.763(17) .
C26B C27B 1.3900 .
C27B C28B 1.3900 .
C28B C29B 1.3900 .
C29B C30B 1.3900 .
C25" C26" 1.3900 .
C25" C30" 1.3900 .
C25" P1B 1.758(17) .
C26" C27" 1.3900 .
C27" C28" 1.3900 .
C28" C29" 1.3900 .
C29" C30" 1.3900 .
N3B C34B 1.301(15) .
N3B C31B 1.380(15) .
C31B C32B 1.398(17) .
C32B C33B 1.392(17) .
C33B C34B 1.470(17) .
C34B C35B 1.416(18) .
C35B C43B 1.510(18) .
C35B C36B 1.555(18) .
C35B C42B 1.568(17) .
C36B C37B 1.329(17) .
C36B C41B 1.494(18) .
C37B C38B 1.366(17) .
C38B O4B 1.361(15) .
C38B C39B 1.465(18) .
C39B C40B 1.413(18) .
C40B C41B 1.312(17) .
N4B C46B 1.370(15) .
N4B C43B 1.372(15) .
C43B C44B 1.380(17) .
C44B C45B 1.425(16) .
C45B C46B 1.413(17) .
C46B C47B 1.517(17) .
C47B C48B 1.472(17) .
C47B C54B 1.580(17) .
C48B C49B 1.391(17) .
C48B C53B 1.410(17) .
C49B C50B 1.368(17) .
C50B O5B 1.314(15) .
C50B C51B 1.432(18) .
C51B C52B 1.375(17) .
C52B C53B 1.404(17) .
C55B C56B 1.3900 .
C55B C60B 1.3900 .
C55B P2B 1.850(17) .
C56B C57B 1.3900 .
C57B C58B 1.3900 .
C58B C59B 1.3900 .
C59B C60B 1.3900 .
C55" C56" 1.3900 .
C55" C60" 1.3900 .
C55" P2B 1.781(17) .
C56" C57" 1.3900 .
C57" C58" 1.3900 .
C58" C59" 1.3900 .
C59" C60" 1.3900 .
O1B P1B 1.585(9) .
O2B P1B 1.608(9) .
O3B P1B 1.432(9) .
O4B P2B 1.656(9) .
O5B P2B 1.637(9) .
O6B P2B 1.446(10) .
N1D C5D 1.312(16) .
N1D C1D 1.322(16) .
N1D C6D 1.503(16) .
C1D C2D 1.394(18) .
C2D C3D 1.417(18) .
C3D C4D 1.256(17) .
C4D C5D 1.470(18) .
N1E C1E 1.267(16) .
N1E C5E 1.322(16) .
N1E C6E 1.432(15) .
C1E C2E 1.443(17) .
C2E C3E 1.351(17) .
C3E C4E 1.281(18) .
C4E C5E 1.352(17) .
C1P Cl2P 1.738(16) .
C1P Cl1P 1.757(16) .
C1R Cl2R 1.731(12) .
C1R Cl1R 1.800(13) .
C1T Cl1T 1.787(14) .
C1T Cl2T 1.810(15) .
Cl1T C1T 1.787(14) 2
Cl2T C1T 1.811(15) 2
C1S Cl1S 1.780(11) 2
C1S Cl1S 1.780(11) .
C1Q Cl1Q 1.761(15) .
C1Q Cl1Q 1.761(15) 2_556
C1U Cl1U 1.735(16) .
C1U Cl2U 1.838(16) .
C1V Cl1V 1.12(8) 2_656
C1V Cl2V 1.68(6) 2_656
C1V Cl1V 1.775(19) .
C1V Cl2V 1.808(19) .
C1V C1V 1.97(11) 2_656
Cl1V C1V 1.12(8) 2_656
Cl1V Cl1V 1.62(6) 2_656
Cl1V Cl2V 2.19(4) .
Cl1V Cl2V 2.45(4) 2_656
Cl2V Cl2V 0.80(6) 2_656
Cl2V C1V 1.68(6) 2_656
Cl2V Cl1V 2.45(4) 2_656
C1V' Cl2' 1.766(17) .
C1V' Cl1' 1.781(13) .
C1V' Cl1' 1.781(13) 2_656

loop_
_geom_torsion_atom_site_label_1
_geom_torsion_atom_site_label_2
_geom_torsion_atom_site_label_3
_geom_torsion_atom_site_label_4
_geom_torsion
_geom_torsion_site_symmetry_1
_geom_torsion_site_symmetry_4
C4A N1A C1A C47A 171.3(13) . .
C4A N1A C1A C2A 0.4(14) . .
C47A C1A C2A C3A -172.3(17) . .
N1A C1A C2A C3A -4.2(15) . .
C1A C2A C3A C4A 6.4(16) . .
C1A N1A C4A C3A 3.4(15) . .
C1A N1A C4A C5A 176.5(12) . .
C2A C3A C4A N1A -5.8(15) . .
C2A C3A C4A C5A -178.5(14) . .
N1A C4A C5A C13A -54.0(18) . .
C3A C4A C5A C13A 117.7(15) . .
N1A C4A C5A C12A -179.1(13) . .
C3A C4A C5A C12A -7(2) . .
N1A C4A C5A C6A 62.5(17) . .
C3A C4A C5A C6A -125.8(14) . .
C13A C5A C6A C11A -45.9(16) . .
C4A C5A C6A C11A -164.5(12) . .
C12A C5A C6A C11A 74.6(14) . .
C13A C5A C6A C7A 139.8(14) . .
C4A C5A C6A C7A 21.1(18) . .
C12A C5A C6A C7A -99.7(15) . .
C11A C6A C7A C8A 3(2) . .
C5A C6A C7A C8A 176.8(12) . .
C6A C7A C8A C9A 1(2) . .
C7A C8A C9A C10A -2(2) . .
C8A C9A C10A O1A -172.5(11) . .
C8A C9A C10A C11A 1(2) . .
C7A C6A C11A C10A -4(2) . .
C5A C6A C11A C10A -178.6(11) . .
O1A C10A C11A C6A 175.9(12) . .
C9A C10A C11A C6A 2(2) . .
C16A N2A C13A C14A -2.7(15) . .
C16A N2A C13A C5A 173.2(13) . .
C4A C5A C13A N2A 75.4(17) . .
C12A C5A C13A N2A -159.7(13) . .
C6A C5A C13A N2A -42.0(18) . .
C4A C5A C13A C14A -109.6(16) . .
C12A C5A C13A C14A 15(2) . .
C6A C5A C13A C14A 133.1(14) . .
N2A C13A C14A C15A -1.8(15) . .
C5A C13A C14A C15A -177.6(13) . .
C13A C14A C15A C16A 5.5(16) . .
C13A N2A C16A C15A 6.6(16) . .
C13A N2A C16A C17A -173.8(11) . .
C14A C15A C16A N2A -7.5(16) . .
C14A C15A C16A C17A 173.0(12) . .
N2A C16A C17A C18A 45.3(16) . .
C15A C16A C17A C18A -135.2(15) . .
N2A C16A C17A C24A 168.7(12) . .
C15A C16A C17A C24A -11.8(19) . .
N2A C16A C17A C31A -76.8(15) . .
C15A C16A C17A C31A 102.7(16) . .
C24A C17A C18A C23A 94.0(16) . .
C31A C17A C18A C23A -31.5(18) . .
C16A C17A C18A C23A -149.7(12) . .
C24A C17A C18A C19A -75.2(17) . .
C31A C17A C18A C19A 159.3(12) . .
C16A C17A C18A C19A 41.1(17) . .
C23A C18A C19A C20A -3.1(19) . .
C17A C18A C19A C20A 166.5(12) . .
C18A C19A C20A C21A 8(2) . .
C18A C19A C20A O2A -175.4(11) . .
C19A C20A C21A C22A -4(2) . .
O2A C20A C21A C22A 179.4(11) . .
C20A C21A C22A C23A -4.0(19) . .
C17A C18A C23A C22A -173.7(12) . .
C19A C18A C23A C22A -4.3(19) . .
C21A C22A C23A C18A 8.0(19) . .
C30A C25A C26A C27A 0.0 . .
P1A C25A C26A C27A -171.9(12) . .
C25A C26A C27A C28A 0.0 . .
C26A C27A C28A C29A 0.0 . .
C27A C28A C29A C30A 0.0 . .
C28A C29A C30A C25A 0.0 . .
C26A C25A C30A C29A 0.0 . .
P1A C25A C30A C29A 172.2(12) . .
C30' C25' C26' C27' 0.0 . .
P1A C25' C26' C27' 167.7(12) . .
C25' C26' C27' C28' 0.0 . .
C26' C27' C28' C29' 0.0 . .
C27' C28' C29' C30' 0.0 . .
C28' C29' C30' C25' 0.0 . .
C26' C25' C30' C29' 0.0 . .
P1A C25' C30' C29' -167.2(12) . .
C34A N3A C31A C32A -4.7(14) . .
C34A N3A C31A C17A 175.3(10) . .
C18A C17A C31A C32A 129.2(15) . .
C24A C17A C31A C32A 0.0(19) . .
C16A C17A C31A C32A -111.7(15) . .
C18A C17A C31A N3A -50.8(16) . .
C24A C17A C31A N3A 180.0(11) . .
C16A C17A C31A N3A 68.3(14) . .
N3A C31A C32A C33A 6.9(14) . .
C17A C31A C32A C33A -173.0(12) . .
C31A C32A C33A C34A -6.9(15) . .
C32A C33A C34A N3A 4.2(15) . .
C32A C33A C34A C35A -177.2(12) . .
C31A N3A C34A C33A -0.1(14) . .
C31A N3A C34A C35A -178.8(11) . .
C33A C34A C35A C36A -121.3(16) . .
N3A C34A C35A C36A 57.1(16) . .
C33A C34A C35A C43A 113.5(16) . .
N3A C34A C35A C43A -68.1(15) . .
C33A C34A C35A C42A -6.2(19) . .
N3A C34A C35A C42A 172.2(10) . .
C34A C35A C36A C41A -162.5(13) . .
C43A C35A C36A C41A -35.8(18) . .
C42A C35A C36A C41A 80.0(15) . .
C34A C35A C36A C37A 23.8(18) . .
C43A C35A C36A C37A 150.5(13) . .
C42A C35A C36A C37A -93.7(14) . .
C41A C36A C37A C38A 8(2) . .
C35A C36A C37A C38A -178.1(12) . .
C36A C37A C38A C39A -2(2) . .
C37A C38A C39A C40A -5(2) . .
C38A C39A C40A C41A 6(2) . .
C38A C39A C40A O4A -173.6(12) . .
O4A C40A C41A C36A 179.1(12) . .
C39A C40A C41A C36A 0(2) . .
C37A C36A C41A C40A -7(2) . .
C35A C36A C41A C40A 179.3(13) . .
C46A N4A C43A C44A -7.3(15) . .
C46A N4A C43A C35A 179.0(12) . .
C34A C35A C43A N4A 70.7(17) . .
C36A C35A C43A N4A -56.1(17) . .
C42A C35A C43A N4A -169.4(12) . .
C34A C35A C43A C44A -101.1(17) . .
C36A C35A C43A C44A 132.1(15) . .
C42A C35A C43A C44A 19(2) . .
N4A C43A C44A C45A 3.2(15) . .
C35A C43A C44A C45A 176.2(14) . .
C43A C44A C45A C46A 2.0(17) . .
C44A C45A C46A N4A -6.0(16) . .
C44A C45A C46A C47A 173.3(14) . .
C43A N4A C46A C45A 8.6(15) . .
C43A N4A C46A C47A -170.8(13) . .
C2A C1A C47A C46A -126.7(18) . .
N1A C1A C47A C46A 66.9(16) . .
C2A C1A C47A C48A 104.7(19) . .
N1A C1A C47A C48A -61.7(17) . .
C2A C1A C47A C54A -13(2) . .
N1A C1A C47A C54A -178.9(11) . .
C45A C46A C47A C1A 102.7(19) . .
N4A C46A C47A C1A -78.1(16) . .
C45A C46A C47A C48A -127.3(17) . .
N4A C46A C47A C48A 51.9(17) . .
C45A C46A C47A C54A -10(2) . .
N4A C46A C47A C54A 168.8(12) . .
C1A C47A C48A C49A 160.3(13) . .
C46A C47A C48A C49A 30.0(17) . .
C54A C47A C48A C49A -85.2(15) . .
C1A C47A C48A C53A -20.0(18) . .
C46A C47A C48A C53A -150.4(12) . .
C54A C47A C48A C53A 94.4(15) . .
C53A C48A C49A C50A 2.7(19) . .
C47A C48A C49A C50A -177.6(12) . .
C48A C49A C50A C51A -3.1(19) . .
C48A C49A C50A O5A -176.4(12) . .
O5A C50A C51A C52A 179.3(12) . .
C49A C50A C51A C52A 7(2) . .
C50A C51A C52A C53A -10(2) . .
C51A C52A C53A C48A 8.8(19) . .
C49A C48A C53A C52A -5.4(19) . .
C47A C48A C53A C52A 174.9(12) . .
C60A C55A C56A C57A 0.0 . .
P2A C55A C56A C57A 177.4(12) . .
C55A C56A C57A C58A 0.0 . .
C56A C57A C58A C59A 0.0 . .
C57A C58A C59A C60A 0.0 . .
C58A C59A C60A C55A 0.0 . .
C56A C55A C60A C59A 0.0 . .
P2A C55A C60A C59A -177.2(13) . .
C60' C55' C56' C57' 0.0 . .
P2A C55' C56' C57' -177.4(13) . .
C55' C56' C57' C58' 0.0 . .
C56' C57' C58' C59' 0.0 . .
C57' C58' C59' C60' 0.0 . .
C58' C59' C60' C55' 0.0 . .
C56' C55' C60' C59' 0.0 . .
P2A C55' C60' C59' 177.7(12) . .
C9A C10A O1A P1A -67.6(16) . .
C11A C10A O1A P1A 118.6(12) . .
C21A C20A O2A P1A 67.9(15) . .
C19A C20A O2A P1A -109.4(12) . .
C41A C40A O4A P2A 104.7(15) . .
C39A C40A O4A P2A -75.9(14) . .
C51A C50A O5A P2A 68.0(17) . .
C49A C50A O5A P2A -119.4(11) . .
C10A O1A P1A O3A 32.5(12) . .
C10A O1A P1A O2A -92.4(11) . .
C10A O1A P1A C25A 156.5(11) . .
C10A O1A P1A C25' 166.9(11) . .
C20A O2A P1A O3A -32.0(11) . .
C20A O2A P1A O1A 93.9(10) . .
C20A O2A P1A C25A -162.5(10) . .
C20A O2A P1A C25' -157.4(11) . .
C26A C25A P1A O3A -87.7(10) . .
C30A C25A P1A O3A 100.3(10) . .
C26A C25A P1A O1A 149.0(9) . .
C30A C25A P1A O1A -23.1(10) . .
C26A C25A P1A O2A 41.6(11) . .
C30A C25A P1A O2A -130.5(8) . .
C26A C25A P1A C25' 19(3) . .
C30A C25A P1A C25' -154(4) . .
C26' C25' P1A O3A -7.7(12) . .
C30' C25' P1A O3A 159.9(8) . .
C26' C25' P1A O1A -140.1(9) . .
C30' C25' P1A O1A 27.5(10) . .
C26' C25' P1A O2A 113.7(9) . .
C30' C25' P1A O2A -78.7(9) . .
C26' C25' P1A C25A -88(4) . .
C30' C25' P1A C25A 79(4) . .
C40A O4A P2A O6A 36.2(11) . .
C40A O4A P2A O5A -90.4(10) . .
C40A O4A P2A C55A 163.9(11) . .
C40A O4A P2A C55' 164.0(11) . .
C50A O5A P2A O6A -21.4(12) . .
C50A O5A P2A O4A 105.0(10) . .
C50A O5A P2A C55A -151.1(11) . .
C50A O5A P2A C55' -146.3(11) . .
C56A C55A P2A O6A -115.5(9) . .
C60A C55A P2A O6A 61.8(12) . .
C56A C55A P2A O4A 119.1(8) . .
C60A C55A P2A O4A -63.6(10) . .
C56A C55A P2A O5A 12.3(10) . .
C60A C55A P2A O5A -170.4(9) . .
C56A C55A P2A C55' -60(12) . .
C60A C55A P2A C55' 117(13) . .
C56' C55' P2A O6A -150.1(9) . .
C60' C55' P2A O6A 32.4(11) . .
C56' C55' P2A O4A 82.5(10) . .
C60' C55' P2A O4A -95.0(9) . .
C56' C55' P2A O5A -25.2(11) . .
C60' C55' P2A O5A 157.3(8) . .
C56' C55' P2A C55A 83(12) . .
C60' C55' P2A C55A -94(12) . .
C4B N1B C1B C2B -0.8(13) . .
C4B N1B C1B C47B -177.9(11) . .
N1B C1B C2B C3B -0.2(15) . .
C47B C1B C2B C3B 176.4(13) . .
C1B C2B C3B C4B 1.1(16) . .
C2B C3B C4B N1B -1.6(16) . .
C2B C3B C4B C5B -178.7(12) . .
C1B N1B C4B C3B 1.5(15) . .
C1B N1B C4B C5B 179.1(10) . .
C3B C4B C5B C13B -122.0(16) . .
N1B C4B C5B C13B 61.0(16) . .
C3B C4B C5B C12B 4.7(19) . .
N1B C4B C5B C12B -172.4(10) . .
C3B C4B C5B C6B 117.4(16) . .
N1B C4B C5B C6B -59.6(14) . .
C13B C5B C6B C7B -153.4(13) . .
C12B C5B C6B C7B 86.4(14) . .
C4B C5B C6B C7B -26.3(16) . .
C13B C5B C6B C11B 30.1(17) . .
C12B C5B C6B C11B -90.1(14) . .
C4B C5B C6B C11B 157.1(12) . .
C11B C6B C7B C8B 0(2) . .
C5B C6B C7B C8B -176.5(11) . .
C6B C7B C8B C9B 2(2) . .
C7B C8B C9B C10B -5(2) . .
C8B C9B C10B C11B 6(2) . .
C8B C9B C10B O1B 175.4(12) . .
O1B C10B C11B C6B -174.5(11) . .
C9B C10B C11B C6B -4(2) . .
C7B C6B C11B C10B 1(2) . .
C5B C6B C11B C10B 177.7(12) . .
C16B N2B C13B C14B 4.5(16) . .
C16B N2B C13B C5B -174.8(13) . .
C12B C5B C13B N2B 167.6(13) . .
C4B C5B C13B N2B -69.0(19) . .
C6B C5B C13B N2B 51.6(18) . .
C12B C5B C13B C14B -12(2) . .
C4B C5B C13B C14B 111.9(17) . .
C6B C5B C13B C14B -127.6(15) . .
N2B C13B C14B C15B -6.5(15) . .
C5B C13B C14B C15B 172.8(13) . .
C13B C14B C15B C16B 6.0(15) . .
C13B N2B C16B C15B -0.7(16) . .
C13B N2B C16B C17B 177.4(13) . .
C14B C15B C16B N2B -3.3(15) . .
C14B C15B C16B C17B 178.7(12) . .
N2B C16B C17B C18B -50.2(18) . .
C15B C16B C17B C18B 127.5(14) . .
N2B C16B C17B C24B -167.6(13) . .
C15B C16B C17B C24B 10(2) . .
N2B C16B C17B C31B 69.3(16) . .
C15B C16B C17B C31B -113.0(15) . .
C16B C17B C18B C23B 148.7(13) . .
C24B C17B C18B C23B -90.8(16) . .
C31B C17B C18B C23B 27.4(18) . .
C16B C17B C18B C19B -38.1(17) . .
C24B C17B C18B C19B 82.4(15) . .
C31B C17B C18B C19B -159.4(12) . .
C23B C18B C19B C20B -3.1(19) . .
C17B C18B C19B C20B -177.0(13) . .
C18B C19B C20B C21B 9(2) . .
C18B C19B C20B O2B 173.9(11) . .
C19B C20B C21B C22B -10(2) . .
O2B C20B C21B C22B -174.0(11) . .
C20B C21B C22B C23B 4.7(19) . .
C21B C22B C23B C18B 1(2) . .
C19B C18B C23B C22B -2(2) . .
C17B C18B C23B C22B 171.9(13) . .
C30B C25B C26B C27B 0.0 . .
P1B C25B C26B C27B 179.0(12) . .
C25B C26B C27B C28B 0.0 . .
C26B C27B C28B C29B 0.0 . .
C27B C28B C29B C30B 0.0 . .
C28B C29B C30B C25B 0.0 . .
C26B C25B C30B C29B 0.0 . .
P1B C25B C30B C29B -179.0(13) . .
C30" C25" C26" C27" 0.0 . .
P1B C25" C26" C27" 171.0(14) . .
C25" C26" C27" C28" 0.0 . .
C26" C27" C28" C29" 0.0 . .
C27" C28" C29" C30" 0.0 . .
C28" C29" C30" C25" 0.0 . .
C26" C25" C30" C29" 0.0 . .
P1B C25" C30" C29" -171.6(13) . .
C34B N3B C31B C32B 4.5(16) . .
C34B N3B C31B C17B -179.3(13) . .
C18B C17B C31B N3B 54.2(17) . .
C16B C17B C31B N3B -66.1(16) . .
C24B C17B C31B N3B 170.0(12) . .
C18B C17B C31B C32B -130.6(15) . .
C16B C17B C31B C32B 109.1(16) . .
C24B C17B C31B C32B -15(2) . .
N3B C31B C32B C33B -3.3(15) . .
C17B C31B C32B C33B -179.1(13) . .
C31B C32B C33B C34B 1.3(15) . .
C31B N3B C34B C35B 179.2(14) . .
C31B N3B C34B C33B -3.6(15) . .
C32B C33B C34B N3B 1.3(15) . .
C32B C33B C34B C35B 178.6(14) . .
N3B C34B C35B C43B 65(2) . .
C33B C34B C35B C43B -111.2(15) . .
N3B C34B C35B C36B -53(2) . .
C33B C34B C35B C36B 130.2(14) . .
N3B C34B C35B C42B -173.0(13) . .
C33B C34B C35B C42B 10(2) . .
C34B C35B C36B C37B 165.7(13) . .
C43B C35B C36B C37B 39.5(18) . .
C42B C35B C36B C37B -72.4(17) . .
C34B C35B C36B C41B -31.1(17) . .
C43B C35B C36B C41B -157.2(12) . .
C42B C35B C36B C41B 90.8(14) . .
C41B C36B C37B C38B 13(2) . .
C35B C36B C37B C38B 176.7(13) . .
C36B C37B C38B O4B -177.4(12) . .
C36B C37B C38B C39B -11(2) . .
O4B C38B C39B C40B 168.5(12) . .
C37B C38B C39B C40B 3(2) . .
C38B C39B C40B C41B 2(2) . .
C39B C40B C41B C36B 1(2) . .
C37B C36B C41B C40B -8(2) . .
C35B C36B C41B C40B -173.3(13) . .
C46B N4B C43B C44B 5.7(16) . .
C46B N4B C43B C35B 179.9(12) . .
C34B C35B C43B N4B -67.8(17) . .
C36B C35B C43B N4B 55.6(15) . .
C42B C35B C43B N4B 168.2(12) . .
C34B C35B C43B C44B 104.9(18) . .
C36B C35B C43B C44B -131.6(16) . .
C42B C35B C43B C44B -19(2) . .
N4B C43B C44B C45B -5.3(16) . .
C35B C43B C44B C45B -178.6(14) . .
C43B C44B C45B C46B 3.1(16) . .
C43B N4B C46B C45B -3.5(15) . .
C43B N4B C46B C47B 168.2(13) . .
C44B C45B C46B N4B 0.2(15) . .
C44B C45B C46B C47B -170.8(14) . .
N4B C46B C47B C48B -38.5(19) . .
C45B C46B C47B C48B 131.2(15) . .
N4B C46B C47B C54B -165.7(12) . .
C45B C46B C47B C54B 4(2) . .
N4B C46B C47B C1B 82.8(16) . .
C45B C46B C47B C1B -107.5(16) . .
C2B C1B C47B C48B -123.5(16) . .
N1B C1B C47B C48B 52.7(16) . .
C2B C1B C47B C46B 115.7(16) . .
N1B C1B C47B C46B -68.1(14) . .
C2B C1B C47B C54B 0.2(19) . .
N1B C1B C47B C54B 176.4(10) . .
C46B C47B C48B C49B -49.6(17) . .
C54B C47B C48B C49B 75.4(15) . .
C1B C47B C48B C49B -166.3(11) . .
C46B C47B C48B C53B 142.1(13) . .
C54B C47B C48B C53B -92.8(16) . .
C1B C47B C48B C53B 25.4(18) . .
C53B C48B C49B C50B -4(2) . .
C47B C48B C49B C50B -172.6(12) . .
C48B C49B C50B O5B 178.3(12) . .
C48B C49B C50B C51B -2(2) . .
O5B C50B C51B C52B -175.4(12) . .
C49B C50B C51B C52B 5(2) . .
C50B C51B C52B C53B -2(2) . .
C51B C52B C53B C48B -4(2) . .
C49B C48B C53B C52B 7(2) . .
C47B C48B C53B C52B 174.9(12) . .
C60B C55B C56B C57B 0.0 . .
P2B C55B C56B C57B -177.4(15) . .
C55B C56B C57B C58B 0.0 . .
C56B C57B C58B C59B 0.0 . .
C57B C58B C59B C60B 0.0 . .
C58B C59B C60B C55B 0.0 . .
C56B C55B C60B C59B 0.0 . .
P2B C55B C60B C59B 177.5(14) . .
C60" C55" C56" C57" 0.0 . .
P2B C55" C56" C57" 179.3(16) . .
C55" C56" C57" C58" 0.0 . .
C56" C57" C58" C59" 0.0 . .
C57" C58" C59" C60" 0.0 . .
C58" C59" C60" C55" 0.0 . .
C56" C55" C60" C59" 0.0 . .
P2B C55" C60" C59" -179.4(15) . .
C11B C10B O1B P1B -116.2(11) . .
C9B C10B O1B P1B 73.9(14) . .
C19B C20B O2B P1B 107.3(12) . .
C21B C20B O2B P1B -87.3(14) . .
C37B C38B O4B P2B -120.0(12) . .
C39B C38B O4B P2B 74.1(15) . .
C49B C50B O5B P2B 112.0(13) . .
C51B C50B O5B P2B -67.6(15) . .
C10B O1B P1B O3B -21.1(11) . .
C10B O1B P1B O2B 104.2(9) . .
C10B O1B P1B C25" -151.7(10) . .
C10B O1B P1B C25B -148.3(10) . .
C20B O2B P1B O3B 35.3(11) . .
C20B O2B P1B O1B -93.0(10) . .
C20B O2B P1B C25" 161.1(11) . .
C20B O2B P1B C25B 162.1(11) . .
C26" C25" P1B O3B -172.5(8) . .
C30" C25" P1B O3B -1.1(12) . .
C26" C25" P1B O1B -41.7(10) . .
C30" C25" P1B O1B 129.7(9) . .
C26" C25" P1B O2B 64.7(10) . .
C30" C25" P1B O2B -124.0(9) . .
C26" C25" P1B C25B -101(17) . .
C30" C25" P1B C25B 70(17) . .
C26B C25B P1B O3B 162.5(8) . .
C30B C25B P1B O3B -18.5(12) . .
C26B C25B P1B O1B -69.3(9) . .
C30B C25B P1B O1B 109.7(10) . .
C26B C25B P1B O2B 37.5(9) . .
C30B C25B P1B O2B -143.5(9) . .
C26B C25B P1B C25" 52(17) . .
C30B C25B P1B C25" -129(18) . .
C50B O5B P2B O6B 34.8(12) . .
C50B O5B P2B O4B -90.6(10) . .
C50B O5B P2B C55" 168.4(12) . .
C50B O5B P2B C55B 166.7(12) . .
C38B O4B P2B O6B -37.3(11) . .
C38B O4B P2B O5B 93.3(10) . .
C38B O4B P2B C55" -158.6(12) . .
C38B O4B P2B C55B -165.4(11) . .
C56" C55" P2B O6B 141.1(10) . .
C60" C55" P2B O6B -39.5(13) . .
C56" C55" P2B O5B 5.1(13) . .
C60" C55" P2B O5B -175.6(9) . .
C56" C55" P2B O4B -100.6(11) . .
C60" C55" P2B O4B 78.8(11) . .
C56" C55" P2B C55B 18(9) . .
C60" C55" P2B C55B -163(11) . .
C56B C55B P2B O6B 129.2(11) . .
C60B C55B P2B O6B -48.3(13) . .
C56B C55B P2B O5B -3.1(12) . .
C60B C55B P2B O5B 179.4(9) . .
C56B C55B P2B O4B -108.1(11) . .
C60B C55B P2B O4B 74.5(11) . .
C56B C55B P2B C55" -171(11) . .
C60B C55B P2B C55" 12(10) . .
C5D N1D C1D C2D 3(2) . .
C6D N1D C1D C2D 175.5(13) . .
N1D C1D C2D C3D 0(2) . .
C1D C2D C3D C4D -4(2) . .
C2D C3D C4D C5D 5(2) . .
C1D N1D C5D C4D -2(2) . .
C6D N1D C5D C4D -174.6(13) . .
C3D C4D C5D N1D -2(2) . .
C5E N1E C1E C2E -4(2) . .
C6E N1E C1E C2E 170.7(12) . .
N1E C1E C2E C3E 5(2) . .
C1E C2E C3E C4E -1(2) . .
C2E C3E C4E C5E -4(2) . .
C1E N1E C5E C4E -1(2) . .
C6E N1E C5E C4E -175.2(12) . .
C3E C4E C5E N1E 5(2) . .
Cl2T C1T Cl1T C1T 0.0 . 2
Cl1T C1T Cl2T C1T 0.0 . 2
Cl1V C1V Cl1V C1V -81(7) 2_656 2_656
Cl2V C1V Cl1V C1V 21(2) 2_656 2_656
Cl2V C1V Cl1V C1V 43(3) . 2_656
Cl2V C1V Cl1V Cl1V 102(6) 2_656 2_656
Cl2V C1V Cl1V Cl1V 124(6) . 2_656
C1V C1V Cl1V Cl1V 81(7) 2_656 2_656
Cl1V C1V Cl1V Cl2V -124(6) 2_656 .
Cl2V C1V Cl1V Cl2V -22(2) 2_656 .
C1V C1V Cl1V Cl2V -43(3) 2_656 .
Cl1V C1V Cl1V Cl2V -102(6) 2_656 2_656
Cl2V C1V Cl1V Cl2V 22(2) . 2_656
C1V C1V Cl1V Cl2V -21(2) 2_656 2_656
Cl1V C1V Cl2V Cl2V -70(7) 2_656 2_656
Cl1V C1V Cl2V Cl2V -123(6) . 2_656
C1V C1V Cl2V Cl2V -94(7) 2_656 2_656
Cl1V C1V Cl2V C1V 24(3) 2_656 2_656
Cl2V C1V Cl2V C1V 94(7) 2_656 2_656
Cl1V C1V Cl2V C1V -29(2) . 2_656
Cl1V C1V Cl2V Cl1V 53(4) 2_656 .
Cl2V C1V Cl2V Cl1V 123(6) 2_656 .
C1V C1V Cl2V Cl1V 29(2) 2_656 .
Cl2V C1V Cl2V Cl1V 70(7) 2_656 2_656
Cl1V C1V Cl2V Cl1V -53(4) . 2_656
C1V C1V Cl2V Cl1V -24(3) 2_656 2_656
C1V Cl1V Cl2V Cl2V -64(7) 2_656 2_656
Cl1V Cl1V Cl2V Cl2V 20(6) 2_656 2_656
C1V Cl1V Cl2V Cl2V 52(7) . 2_656
Cl1V Cl1V Cl2V C1V 85(4) 2_656 2_656
C1V Cl1V Cl2V C1V 116(4) . 2_656
Cl2V Cl1V Cl2V C1V 64(7) 2_656 2_656
C1V Cl1V Cl2V C1V -116(4) 2_656 .
Cl1V Cl1V Cl2V C1V -32(4) 2_656 .
Cl2V Cl1V Cl2V C1V -52(7) 2_656 .
C1V Cl1V Cl2V Cl1V -85(4) 2_656 2_656
C1V Cl1V Cl2V Cl1V 32(4) . 2_656
Cl2V Cl1V Cl2V Cl1V -20(6) 2_656 2_656
